data_7246491
loop_
_publ_author_name
'Yagi, Takumi'
'Tachikawa, Takashi'
'Ito, Suguru'

_publ_section_title
;
 Solvates of a dianisyl-substituted donor--acceptor-type benzothiadiazole:
 mechanochromic, vapochromic, and acid-responsive multicolor luminescence
;
_journal_issue 16
_journal_name_full CrystEngComm
_journal_page_first 2379
_journal_page_last 2389
_journal_paper_doi 10.1039/D2CE01705A
_journal_volume 25
_journal_year 2023
_chemical_formula_moiety 'C35 H24 N4 O2 S'
_chemical_formula_sum 'C35 H24 N4 O2 S'
_chemical_formula_weight 564.66
_chemical_name_systematic
4-(4-methoxyphenyl)-7-[1-(4-methoxyphenyl)-1H-phenanthro[9,10-d]imidazol-2-yl]benzo[c][1,2,5]thiadiazole
_space_group_crystal_system triclinic
_space_group_IT_number 2
_space_group_name_Hall '-P 1'
_space_group_name_H-M_alt 'P -1'
_atom_sites_solution_hydrogens geom
_atom_sites_solution_primary direct
_atom_sites_solution_secondary difmap
_audit_update_record
;
2022-12-26 deposited with the CCDC.	2023-03-21 downloaded from the CCDC.
;
_cell_angle_alpha 69.0121(7)
_cell_angle_beta 87.5755(6)
_cell_angle_gamma 87.6112(6)
_cell_formula_units_Z 8
_cell_length_a 12.20306(9)
_cell_length_b 21.16656(17)
_cell_length_c 22.98109(18)
_cell_measurement_reflns_used 36885
_cell_measurement_temperature 223
_cell_measurement_theta_max 75.04
_cell_measurement_theta_min 4.19
_cell_volume 5534.93(8)
_computing_cell_refinement 'CrysAlisPro 1.171.40.66a (Rigaku OD, 2019)'
_computing_data_collection 'CrysAlisPro 1.171.40.66a (Rigaku OD, 2019)'
_computing_data_reduction 'CrysAlisPro 1.171.40.66a (Rigaku OD, 2019)'
_computing_molecular_graphics 'CrystalStructure 4.2.5'
_computing_publication_material 'CrystalStructure 4.2.5 (Rigaku, 2017)'
_computing_structure_refinement 'SHELXL Version 2014/7 (Sheldrick, 2008)'
_computing_structure_solution 'SHELXT Version 2014/4 (Sheldrick, 2014)'
_diffrn_ambient_temperature 223
_diffrn_detector_area_resol_mean 5.814
_diffrn_measured_fraction_theta_full 0.996
_diffrn_measured_fraction_theta_max 0.996
_diffrn_measurement_device_type 'Rigaku XtaLAB P200'
_diffrn_measurement_method \w
_diffrn_radiation_type 'Cu K\a'
_diffrn_radiation_wavelength 1.54184
_diffrn_reflns_av_R_equivalents 0.0323
_diffrn_reflns_Laue_measured_fraction_full 0.996
_diffrn_reflns_Laue_measured_fraction_max 0.996
_diffrn_reflns_limit_h_max 14
_diffrn_reflns_limit_h_min -14
_diffrn_reflns_limit_k_max 25
_diffrn_reflns_limit_k_min -23
_diffrn_reflns_limit_l_max 27
_diffrn_reflns_limit_l_min -18
_diffrn_reflns_number 73764
_diffrn_reflns_point_group_measured_fraction_full 0.996
_diffrn_reflns_point_group_measured_fraction_max 0.996
_diffrn_reflns_theta_full 67.684
_diffrn_reflns_theta_max 68.247
_diffrn_reflns_theta_min 3.926
_diffrn_standards_number 0
_exptl_absorpt_coefficient_mu 1.363
_exptl_absorpt_correction_T_max 0.986
_exptl_absorpt_correction_T_min 0.750
_exptl_absorpt_correction_type multi-scan
_exptl_absorpt_process_details
;
CrysAlisPro 1.171.40.66a (Rigaku Oxford Diffraction, 2019)
Empirical absorption correction using spherical harmonics,
 implemented in SCALE3 ABSPACK scaling algorithm.
;
_exptl_crystal_colour yellow
_exptl_crystal_density_diffrn 1.355
_exptl_crystal_density_method 'not measured'
_exptl_crystal_description block
_exptl_crystal_F_000 2352.00
_exptl_crystal_preparation Luminescent
_exptl_crystal_recrystallization_method 'Re-crystallisation from solvent: tert-butylbenzene'
_exptl_crystal_size_max 0.200
_exptl_crystal_size_mid 0.100
_exptl_crystal_size_min 0.010
_refine_diff_density_max 1.77
_refine_diff_density_min -0.61
_refine_ls_extinction_method none
_refine_ls_goodness_of_fit_ref 1.037
_refine_ls_hydrogen_treatment constr
_refine_ls_number_parameters 1513
_refine_ls_number_reflns 20185
_refine_ls_number_restraints 0
_refine_ls_R_factor_all 0.0670
_refine_ls_R_factor_gt 0.0608
_refine_ls_shift/su_max 0.001
_refine_ls_structure_factor_coef Fsqd
_refine_ls_weighting_details 'w = 1/[\s^2^(Fo^2^)+(0.0900P)^2^+3.5192P] where P=(Fo^2^+2Fc^2^)/3'
_refine_ls_weighting_scheme calc
_refine_ls_wR_factor_gt 0.1731
_refine_ls_wR_factor_ref 0.1783
_reflns_Friedel_coverage 0.000
_reflns_number_gt 17489
_reflns_number_total 20185
_reflns_threshold_expression F^2^>2.0\s(F^2^)
_cod_data_source_file d2ce01705a2.cif
_cod_data_source_block ygt104
_cod_depositor_comments 'Adding full bibliography for 7246486--7246491.cif.'
_cod_database_code 7246491

loop_
_space_group_symop_id
_space_group_symop_operation_xyz
1 +X,+Y,+Z
2 -X,-Y,-Z

loop_
_atom_site_label
_atom_site_type_symbol
_atom_site_fract_x
_atom_site_fract_y
_atom_site_fract_z
_atom_site_U_iso_or_equiv
_atom_site_adp_type
_atom_site_occupancy
_atom_site_site_symmetry_order
_atom_site_calc_flag
_atom_site_refinement_flags_posn
_atom_site_refinement_flags_adp
_atom_site_refinement_flags_occupancy
_atom_site_disorder_assembly
_atom_site_disorder_group
S1 S -0.11554(5) 0.08849(3) 0.94045(3) 0.05261(16) Uani 1 1 d . . . . .
S2 S 0.42078(6) 0.69403(4) 0.66770(4) 0.0669(2) Uani 1 1 d . . . . .
S3 S 0.71540(7) 0.17822(4) 1.05232(5) 0.0813(3) Uani 1 1 d . . . . .
S4 S 0.66378(8) 0.94131(5) 0.56040(4) 0.0829(3) Uani 1 1 d . . . . .
O1 O 0.1832(2) -0.23900(16) 1.2863(3) 0.189(3) Uani 1 1 d . . . . .
O2 O 0.50480(18) 0.20695(13) 0.94974(12) 0.0808(7) Uani 1 1 d . . . . .
O3 O 0.89574(16) 0.40898(15) 1.22495(10) 0.0831(7) Uani 1 1 d . . . . .
O4 O 1.21507(17) 0.32925(12) 0.79446(10) 0.0734(6) Uani 1 1 d . . . . .
O5 O 0.5165(2) 0.37216(13) 0.81810(10) 0.0868(7) Uani 1 1 d . . . . .
O6 O 0.9868(2) 0.86615(16) 0.59269(15) 0.0999(8) Uani 1 1 d . . . . .
O7 O 0.3982(2) 1.20313(12) 0.20130(12) 0.0826(6) Uani 1 1 d . . . . .
O8 O 0.1334(2) 0.73091(14) 0.57506(13) 0.0923(8) Uani 1 1 d . . . . .
N1 N -0.18691(16) -0.07723(10) 1.19986(9) 0.0475(5) Uani 1 1 d . . . . .
N2 N -0.29251(17) -0.00018(11) 1.12943(10) 0.0511(5) Uani 1 1 d . . . . .
N3 N -0.16482(17) 0.04831(10) 1.00925(10) 0.0492(5) Uani 1 1 d . . . . .
N4 N 0.00198(17) 0.10948(10) 0.95557(10) 0.0493(5) Uani 1 1 d . . . . .
N5 N 0.53537(15) 0.39214(10) 1.09118(9) 0.0412(4) Uani 1 1 d . . . . .
N6 N 0.43968(16) 0.37488(10) 1.01758(9) 0.0461(4) Uani 1 1 d . . . . .
N7 N 0.6405(2) 0.23967(12) 1.05919(12) 0.0644(6) Uani 1 1 d . . . . .
N8 N 0.8044(2) 0.21835(11) 0.99948(12) 0.0622(6) Uani 1 1 d . . . . .
N9 N 0.35334(16) 0.52206(11) 0.58463(9) 0.0471(4) Uani 1 1 d . . . . .
N10 N 0.36731(18) 0.58703(11) 0.48305(10) 0.0518(5) Uani 1 1 d . . . . .
N11 N 0.39417(18) 0.64507(12) 0.63059(11) 0.0585(5) Uani 1 1 d . . . . .
N12 N 0.5427(2) 0.71658(13) 0.64242(12) 0.0618(6) Uani 1 1 d . . . . .
N13 N 0.7763(2) 1.05753(12) 0.30615(12) 0.0635(6) Uani 1 1 d . . . . .
N14 N 0.8823(2) 0.97653(13) 0.37296(12) 0.0715(7) Uani 1 1 d . . . . .
N15 N 0.7214(2) 0.97024(14) 0.49212(13) 0.0727(7) Uani 1 1 d . . . . .
N16 N 0.5630(2) 0.90218(14) 0.54767(12) 0.0714(7) Uani 1 1 d . . . . .
C1 C -0.2949(2) -0.09757(12) 1.21447(11) 0.0459(5) Uani 1 1 d . . . . .
C2 C -0.3421(2) -0.15503(13) 1.26256(11) 0.0485(5) Uani 1 1 d . . . . .
C3 C -0.2828(2) -0.20495(14) 1.30910(13) 0.0589(7) Uani 1 1 d . . . . .
H3 H -0.2064 -0.2017 1.3102 0.071 Uiso 1 1 calc R U . . .
C4 C -0.3349(3) -0.25857(16) 1.35305(14) 0.0682(8) Uani 1 1 d . . . . .
H4 H -0.2941 -0.2909 1.3844 0.082 Uiso 1 1 calc R U . . .
C5 C -0.4474(3) -0.26505(15) 1.35133(14) 0.0659(8) Uani 1 1 d . . . . .
H5 H -0.4826 -0.3023 1.3808 0.079 Uiso 1 1 calc R U . . .
C6 C -0.5066(2) -0.21719(15) 1.30675(13) 0.0595(7) Uani 1 1 d . . . . .
H6 H -0.5825 -0.2224 1.3058 0.071 Uiso 1 1 calc R U . . .
C7 C -0.4579(2) -0.16003(13) 1.26183(12) 0.0498(6) Uani 1 1 d . . . . .
C8 C -0.5239(2) -0.10822(13) 1.21641(12) 0.0504(6) Uani 1 1 d . . . . .
C9 C -0.6394(2) -0.11031(16) 1.21630(15) 0.0643(7) Uani 1 1 d . . . . .
H9 H -0.6757 -0.1457 1.2473 0.077 Uiso 1 1 calc R U . . .
C10 C -0.6992(2) -0.06245(19) 1.17252(16) 0.0757(9) Uani 1 1 d . . . . .
H10 H -0.7761 -0.0651 1.1737 0.091 Uiso 1 1 calc R U . . .
C11 C -0.6481(3) -0.0096(2) 1.12602(17) 0.0831(10) Uani 1 1 d . . . . .
H11 H -0.6899 0.0225 1.0951 0.100 Uiso 1 1 calc R U . . .
C12 C -0.5367(2) -0.00452(17) 1.12531(15) 0.0684(8) Uani 1 1 d . . . . .
H12 H -0.5022 0.0318 1.0944 0.082 Uiso 1 1 calc R U . . .
C13 C -0.4740(2) -0.05292(14) 1.17023(12) 0.0522(6) Uani 1 1 d . . . . .
C14 C -0.3568(2) -0.04951(12) 1.17086(12) 0.0472(5) Uani 1 1 d . . . . .
C15 C -0.1920(2) -0.01822(12) 1.14747(12) 0.0477(5) Uani 1 1 d . . . . .
C16 C -0.0950(2) 0.01997(12) 1.11586(12) 0.0468(5) Uani 1 1 d . . . . .
C17 C -0.08810(19) 0.05006(11) 1.04916(11) 0.0439(5) Uani 1 1 d . . . . .
C18 C 0.00786(19) 0.08541(11) 1.01809(11) 0.0438(5) Uani 1 1 d . . . . .
C19 C 0.0984(2) 0.09365(12) 1.05218(12) 0.0469(5) Uani 1 1 d . . . . .
C20 C 0.0854(2) 0.06676(14) 1.11572(12) 0.0522(6) Uani 1 1 d . . . . .
H20 H 0.1415 0.0727 1.1400 0.063 Uiso 1 1 calc R U . . .
C21 C -0.0081(2) 0.03043(13) 1.14694(12) 0.0524(6) Uani 1 1 d . . . . .
H21 H -0.0105 0.0128 1.1908 0.063 Uiso 1 1 calc R U . . .
C22 C 0.2004(2) 0.12694(12) 1.02097(11) 0.0473(5) Uani 1 1 d . . . . .
C23 C 0.2547(2) 0.10833(13) 0.97478(12) 0.0509(6) Uani 1 1 d . . . . .
H23 H 0.2215 0.0782 0.9597 0.061 Uiso 1 1 calc R U . . .
C24 C 0.3561(2) 0.13313(14) 0.95064(13) 0.0556(6) Uani 1 1 d . . . . .
H24 H 0.3921 0.1190 0.9203 0.067 Uiso 1 1 calc R U . . .
C25 C 0.4048(2) 0.17885(15) 0.97116(14) 0.0593(7) Uani 1 1 d . . . . .
C26 C 0.3508(2) 0.19985(16) 1.01545(15) 0.0656(8) Uani 1 1 d . . . . .
H26 H 0.3825 0.2321 1.0285 0.079 Uiso 1 1 calc R U . . .
C27 C 0.2506(2) 0.17362(15) 1.04049(13) 0.0583(7) Uani 1 1 d . . . . .
H27 H 0.2155 0.1875 1.0713 0.070 Uiso 1 1 calc R U . . .
C28 C 0.5663(3) 0.1834(3) 0.9072(2) 0.1075(15) Uani 1 1 d . . . . .
H28A H 0.6347 0.2071 0.8958 0.129 Uiso 1 1 calc R U . . .
H28B H 0.5817 0.1352 0.9268 0.129 Uiso 1 1 calc R U . . .
H28C H 0.5243 0.1918 0.8702 0.129 Uiso 1 1 calc R U . . .
C29 C -0.0906(2) -0.11817(13) 1.22232(12) 0.0486(5) Uani 1 1 d . . . . .
C30 C -0.0380(3) -0.11775(18) 1.27406(16) 0.0786(9) Uani 1 1 d . . . . .
H30 H -0.0638 -0.0900 1.2960 0.094 Uiso 1 1 calc R U . . .
C31 C 0.0559(4) -0.1605(3) 1.2930(2) 0.127(2) Uani 1 1 d . . . . .
H31 H 0.0934 -0.1606 1.3279 0.152 Uiso 1 1 calc R U . . .
C32 C 0.0935(3) -0.2016(2) 1.2618(4) 0.146(3) Uani 1 1 d . . . . .
C33 C 0.0397(3) -0.20104(18) 1.2127(3) 0.1099(18) Uani 1 1 d . . . . .
H33 H 0.0650 -0.2294 1.1912 0.132 Uiso 1 1 calc R U . . .
C34 C -0.0519(2) -0.16033(14) 1.19204(14) 0.0616(7) Uani 1 1 d . . . . .
H34 H -0.0882 -0.1613 1.1571 0.074 Uiso 1 1 calc R U . . .
C35 C 0.2361(6) -0.2692(4) 1.2286(5) 0.232(5) Uani 1 1 d . . . . .
H35A H 0.3017 -0.2968 1.2434 0.278 Uiso 1 1 calc R U . . .
H35B H 0.1817 -0.2961 1.2194 0.278 Uiso 1 1 calc R U . . .
H35C H 0.2542 -0.2312 1.1911 0.278 Uiso 1 1 calc R U . . .
C36 C 0.42501(18) 0.40135(11) 1.10518(10) 0.0399(5) Uani 1 1 d . . . . .
C37 C 0.37183(19) 0.41811(11) 1.15504(10) 0.0420(5) Uani 1 1 d . . . . .
C38 C 0.4269(2) 0.42960(13) 1.20269(11) 0.0498(6) Uani 1 1 d . . . . .
H38 H 0.5040 0.4278 1.2023 0.060 Uiso 1 1 calc R U . . .
C39 C 0.3698(2) 0.44349(15) 1.24982(13) 0.0584(7) Uani 1 1 d . . . . .
H39 H 0.4077 0.4512 1.2813 0.070 Uiso 1 1 calc R U . . .
C40 C 0.2559(2) 0.44608(15) 1.25054(13) 0.0607(7) Uani 1 1 d . . . . .
H40 H 0.2166 0.4548 1.2831 0.073 Uiso 1 1 calc R U . . .
C41 C 0.2002(2) 0.43608(13) 1.20415(13) 0.0546(6) Uani 1 1 d . . . . .
H41 H 0.1231 0.4385 1.2054 0.065 Uiso 1 1 calc R U . . .
C42 C 0.25506(19) 0.42226(11) 1.15467(11) 0.0444(5) Uani 1 1 d . . . . .
C43 C 0.19471(19) 0.41357(11) 1.10427(11) 0.0434(5) Uani 1 1 d . . . . .
C44 C 0.0798(2) 0.42298(13) 1.09991(13) 0.0533(6) Uani 1 1 d . . . . .
H44 H 0.0395 0.4343 1.1307 0.064 Uiso 1 1 calc R U . . .
C45 C 0.0257(2) 0.41592(14) 1.05155(15) 0.0604(7) Uani 1 1 d . . . . .
H45 H -0.0509 0.4230 1.0495 0.072 Uiso 1 1 calc R U . . .
C46 C 0.0824(2) 0.39853(15) 1.00564(15) 0.0612(7) Uani 1 1 d . . . . .
H46 H 0.0445 0.3937 0.9728 0.073 Uiso 1 1 calc R U . . .
C47 C 0.1945(2) 0.38837(14) 1.00827(13) 0.0534(6) Uani 1 1 d . . . . .
H47 H 0.2329 0.3758 0.9776 0.064 Uiso 1 1 calc R U . . .
C48 C 0.25160(19) 0.39673(11) 1.05660(11) 0.0440(5) Uani 1 1 d . . . . .
C49 C 0.36917(18) 0.39023(11) 1.05928(11) 0.0421(5) Uani 1 1 d . . . . .
C50 C 0.53786(19) 0.37614(12) 1.03831(11) 0.0428(5) Uani 1 1 d . . . . .
C51 C 0.64166(19) 0.36365(12) 1.00817(11) 0.0430(5) Uani 1 1 d . . . . .
C52 C 0.6834(2) 0.29680(12) 1.01850(11) 0.0455(5) Uani 1 1 d . . . . .
C53 C 0.7789(2) 0.28532(12) 0.98442(11) 0.0451(5) Uani 1 1 d . . . . .
C54 C 0.83575(19) 0.34070(12) 0.93994(11) 0.0428(5) Uani 1 1 d . . . . .
C55 C 0.7942(2) 0.40353(13) 0.93396(13) 0.0545(6) Uani 1 1 d . . . . .
H55 H 0.8309 0.4414 0.9065 0.065 Uiso 1 1 calc R U . . .
C56 C 0.6992(2) 0.41499(13) 0.96668(13) 0.0540(6) Uani 1 1 d . . . . .
H56 H 0.6749 0.4598 0.9594 0.065 Uiso 1 1 calc R U . . .
C57 C 0.93370(19) 0.33275(12) 0.90260(11) 0.0446(5) Uani 1 1 d . . . . .
C58 C 1.0134(2) 0.28218(12) 0.92539(11) 0.0472(5) Uani 1 1 d . . . . .
H58 H 1.0026 0.2490 0.9652 0.057 Uiso 1 1 calc R U . . .
C59 C 1.1086(2) 0.27910(13) 0.89132(12) 0.0490(5) Uani 1 1 d . . . . .
H59 H 1.1614 0.2443 0.9080 0.059 Uiso 1 1 calc R U . . .
C60 C 1.1254(2) 0.32734(14) 0.83277(12) 0.0546(6) Uani 1 1 d . . . . .
C61 C 1.0472(3) 0.37816(17) 0.80902(14) 0.0728(9) Uani 1 1 d . . . . .
H61 H 1.0585 0.4113 0.7693 0.087 Uiso 1 1 calc R U . . .
C62 C 0.9526(2) 0.38070(15) 0.84313(13) 0.0645(8) Uani 1 1 d . . . . .
H62 H 0.8998 0.4154 0.8261 0.077 Uiso 1 1 calc R U . . .
C63 C 1.2956(2) 0.27666(16) 0.81445(15) 0.0648(7) Uani 1 1 d . . . . .
H63A H 1.3540 0.2845 0.7829 0.078 Uiso 1 1 calc R U . . .
H63B H 1.3255 0.2757 0.8532 0.078 Uiso 1 1 calc R U . . .
H63C H 1.2626 0.2337 0.8210 0.078 Uiso 1 1 calc R U . . .
C64 C 0.63027(18) 0.39529(12) 1.12498(11) 0.0429(5) Uani 1 1 d . . . . .
C65 C 0.6838(2) 0.45561(14) 1.11085(12) 0.0533(6) Uani 1 1 d . . . . .
H65 H 0.6595 0.4946 1.0783 0.064 Uiso 1 1 calc R U . . .
C66 C 0.7731(2) 0.45812(16) 1.14488(14) 0.0616(7) Uani 1 1 d . . . . .
H66 H 0.8100 0.4989 1.1354 0.074 Uiso 1 1 calc R U . . .
C67 C 0.8083(2) 0.40061(17) 1.19306(12) 0.0592(7) Uani 1 1 d . . . . .
C68 C 0.7570(2) 0.34063(16) 1.20553(12) 0.0600(7) Uani 1 1 d . . . . .
H68 H 0.7824 0.3014 1.2373 0.072 Uiso 1 1 calc R U . . .
C69 C 0.6677(2) 0.33759(14) 1.17153(12) 0.0524(6) Uani 1 1 d . . . . .
H69 H 0.6327 0.2964 1.1801 0.063 Uiso 1 1 calc R U . . .
C70 C 0.9356(4) 0.3505(3) 1.2734(2) 0.135(2) Uani 1 1 d . . . . .
H70A H 0.9970 0.3623 1.2926 0.162 Uiso 1 1 calc R U . . .
H70B H 0.8776 0.3328 1.3046 0.162 Uiso 1 1 calc R U . . .
H70C H 0.9594 0.3163 1.2562 0.162 Uiso 1 1 calc R U . . .
C71 C 0.27435(19) 0.50053(13) 0.55420(11) 0.0464(5) Uani 1 1 d . . . . .
C72 C 0.1970(2) 0.44718(13) 0.57713(12) 0.0505(6) Uani 1 1 d . . . . .
C73 C 0.1837(2) 0.40417(14) 0.63985(13) 0.0569(6) Uani 1 1 d . . . . .
H73 H 0.2275 0.4099 0.6702 0.068 Uiso 1 1 calc R U . . .
C74 C 0.1082(2) 0.35422(16) 0.65757(16) 0.0676(8) Uani 1 1 d . . . . .
H74 H 0.1006 0.3260 0.6997 0.081 Uiso 1 1 calc R U . . .
C75 C 0.0429(3) 0.34529(17) 0.61335(18) 0.0736(8) Uani 1 1 d . . . . .
H75 H -0.0089 0.3110 0.6254 0.088 Uiso 1 1 calc R U . . .
C76 C 0.0540(2) 0.38643(17) 0.55217(17) 0.0685(8) Uani 1 1 d . . . . .
H76 H 0.0090 0.3797 0.5229 0.082 Uiso 1 1 calc R U . . .
C77 C 0.1304(2) 0.43855(14) 0.53139(13) 0.0540(6) Uani 1 1 d . . . . .
C78 C 0.1410(2) 0.48176(15) 0.46581(13) 0.0560(6) Uani 1 1 d . . . . .
C79 C 0.0761(3) 0.47413(18) 0.41954(15) 0.0678(8) Uani 1 1 d . . . . .
H79 H 0.0237 0.4402 0.4312 0.081 Uiso 1 1 calc R U . . .
C80 C 0.0872(3) 0.5144(2) 0.35864(16) 0.0773(9) Uani 1 1 d . . . . .
H80 H 0.0430 0.5076 0.3290 0.093 Uiso 1 1 calc R U . . .
C81 C 0.1630(3) 0.5653(2) 0.33975(15) 0.0785(9) Uani 1 1 d . . . . .
H81 H 0.1702 0.5930 0.2975 0.094 Uiso 1 1 calc R U . . .
C82 C 0.2277(2) 0.57530(18) 0.38317(13) 0.0662(8) Uani 1 1 d . . . . .
H82 H 0.2789 0.6100 0.3706 0.079 Uiso 1 1 calc R U . . .
C83 C 0.2174(2) 0.53385(15) 0.44596(12) 0.0540(6) Uani 1 1 d . . . . .
C84 C 0.2850(2) 0.54143(13) 0.49258(12) 0.0495(6) Uani 1 1 d . . . . .
C85 C 0.4070(2) 0.57379(13) 0.53908(11) 0.0481(5) Uani 1 1 d . . . . .
C86 C 0.4969(2) 0.61075(13) 0.55134(12) 0.0495(6) Uani 1 1 d . . . . .
C87 C 0.4847(2) 0.64424(13) 0.59513(12) 0.0496(6) Uani 1 1 d . . . . .
C88 C 0.5706(2) 0.68511(13) 0.60183(12) 0.0514(6) Uani 1 1 d . . . . .
C89 C 0.6705(2) 0.69287(14) 0.56603(13) 0.0542(6) Uani 1 1 d . . . . .
C90 C 0.6780(2) 0.65952(14) 0.52497(14) 0.0587(7) Uani 1 1 d . . . . .
H90 H 0.7427 0.6632 0.5004 0.070 Uiso 1 1 calc R U . . .
C91 C 0.5936(2) 0.61977(14) 0.51752(13) 0.0548(6) Uani 1 1 d . . . . .
H91 H 0.6043 0.5986 0.4880 0.066 Uiso 1 1 calc R U . . .
C92 C 0.7568(2) 0.73710(14) 0.57187(15) 0.0604(7) Uani 1 1 d . . . . .
C93 C 0.7915(3) 0.73427(17) 0.62960(16) 0.0694(8) Uani 1 1 d . . . . .
H93 H 0.7609 0.7025 0.6660 0.083 Uiso 1 1 calc R U . . .
C94 C 0.8694(3) 0.77678(19) 0.63476(19) 0.0779(9) Uani 1 1 d . . . . .
H94 H 0.8931 0.7731 0.6743 0.093 Uiso 1 1 calc R U . . .
C95 C 0.9124(3) 0.82450(19) 0.58223(19) 0.0776(9) Uani 1 1 d . . . . .
C96 C 0.8812(3) 0.82883(17) 0.52430(19) 0.0794(9) Uani 1 1 d . . . . .
H96 H 0.9120 0.8612 0.4884 0.095 Uiso 1 1 calc R U . . .
C97 C 0.8028(3) 0.78467(17) 0.51897(17) 0.0716(8) Uani 1 1 d . . . . .
H97 H 0.7815 0.7874 0.4793 0.086 Uiso 1 1 calc R U . . .
C98 C 1.0177(4) 0.9224(3) 0.5413(3) 0.1158(16) Uani 1 1 d . . . . .
H98A H 1.0699 0.9480 0.5539 0.139 Uiso 1 1 calc R U . . .
H98B H 1.0511 0.9074 0.5093 0.139 Uiso 1 1 calc R U . . .
H98C H 0.9534 0.9508 0.5251 0.139 Uiso 1 1 calc R U . . .
C99 C 0.3939(2) 0.48650(13) 0.64598(11) 0.0478(5) Uani 1 1 d . . . . .
C100 C 0.3464(2) 0.49513(15) 0.69798(12) 0.0571(6) Uani 1 1 d . . . . .
H100 H 0.2874 0.5263 0.6940 0.068 Uiso 1 1 calc R U . . .
C101 C 0.3861(3) 0.45739(15) 0.75697(12) 0.0619(7) Uani 1 1 d . . . . .
H101 H 0.3535 0.4628 0.7927 0.074 Uiso 1 1 calc R U . . .
C102 C 0.4722(3) 0.41266(16) 0.76242(13) 0.0626(7) Uani 1 1 d . . . . .
C103 C 0.5203(3) 0.40464(17) 0.71039(14) 0.0678(8) Uani 1 1 d . . . . .
H103 H 0.5799 0.3738 0.7146 0.081 Uiso 1 1 calc R U . . .
C104 C 0.4821(2) 0.44141(15) 0.65190(12) 0.0573(6) Uani 1 1 d . . . . .
H104 H 0.5155 0.4359 0.6163 0.069 Uiso 1 1 calc R U . . .
C105 C 0.4746(4) 0.3806(2) 0.87322(15) 0.0976(13) Uani 1 1 d . . . . .
H10A H 0.5125 0.3493 0.9088 0.117 Uiso 1 1 calc R U . . .
H10B H 0.4857 0.4266 0.8707 0.117 Uiso 1 1 calc R U . . .
H10C H 0.3968 0.3716 0.8780 0.117 Uiso 1 1 calc R U . . .
C106 C 0.8852(3) 1.07384(14) 0.28780(14) 0.0621(7) Uani 1 1 d . . . . .
C107 C 0.9330(3) 1.13039(14) 0.23846(14) 0.0625(7) Uani 1 1 d . . . . .
C108 C 0.8723(3) 1.18440(15) 0.19635(16) 0.0742(9) Uani 1 1 d . . . . .
H108 H 0.7952 1.1850 0.1994 0.089 Uiso 1 1 calc R U . . .
C109 C 0.9252(3) 1.23622(17) 0.15074(18) 0.0815(10) Uani 1 1 d . . . . .
H109 H 0.8841 1.2715 0.1223 0.098 Uiso 1 1 calc R U . . .
C110 C 1.0391(3) 1.23639(16) 0.14666(17) 0.0773(9) Uani 1 1 d . . . . .
H110 H 1.0749 1.2725 0.1162 0.093 Uiso 1 1 calc R U . . .
C111 C 1.0999(3) 1.18384(15) 0.18713(15) 0.0683(8) Uani 1 1 d . . . . .
H111 H 1.1769 1.1845 0.1834 0.082 Uiso 1 1 calc R U . . .
C112 C 1.0496(3) 1.12917(14) 0.23395(14) 0.0617(7) Uani 1 1 d . . . . .
C113 C 1.1159(3) 1.07299(15) 0.27477(14) 0.0617(7) Uani 1 1 d . . . . .
C114 C 1.2301(3) 1.06740(17) 0.26722(16) 0.0713(8) Uani 1 1 d . . . . .
H114 H 1.2667 1.1014 0.2349 0.086 Uiso 1 1 calc R U . . .
C115 C 1.2897(3) 1.0133(2) 0.30603(18) 0.0820(9) Uani 1 1 d . . . . .
H115 H 1.3661 1.0105 0.2997 0.098 Uiso 1 1 calc R U . . .
C116 C 1.2379(3) 0.9627(2) 0.35465(18) 0.0866(10) Uani 1 1 d . . . . .
H116 H 1.2792 0.9262 0.3815 0.104 Uiso 1 1 calc R U . . .
C117 C 1.1273(3) 0.96633(19) 0.36320(17) 0.0813(9) Uani 1 1 d . . . . .
H117 H 1.0926 0.9321 0.3961 0.098 Uiso 1 1 calc R U . . .
C118 C 1.0642(3) 1.02025(16) 0.32375(15) 0.0675(8) Uani 1 1 d . . . . .
C119 C 0.9476(3) 1.02337(15) 0.32896(14) 0.0652(7) Uani 1 1 d . . . . .
C120 C 0.7805(3) 0.99853(14) 0.35791(14) 0.0645(7) Uani 1 1 d . . . . .
C121 C 0.6829(3) 0.96266(14) 0.38998(14) 0.0628(7) Uani 1 1 d . . . . .
C122 C 0.6620(2) 0.94922(13) 0.45509(14) 0.0594(7) Uani 1 1 d . . . . .
C123 C 0.5702(2) 0.91006(14) 0.48672(13) 0.0586(7) Uani 1 1 d . . . . .
C124 C 0.4983(2) 0.88311(13) 0.45469(13) 0.0577(6) Uani 1 1 d . . . . .
C125 C 0.5212(3) 0.89813(15) 0.39216(14) 0.0665(8) Uani 1 1 d . . . . .
H125 H 0.4751 0.8816 0.3694 0.080 Uiso 1 1 calc R U . . .
C126 C 0.6112(3) 0.93727(16) 0.36059(15) 0.0718(9) Uani 1 1 d . . . . .
H126 H 0.6220 0.9462 0.3177 0.086 Uiso 1 1 calc R U . . .
C127 C 0.4040(2) 0.84171(14) 0.48650(13) 0.0569(6) Uani 1 1 d . . . . .
C128 C 0.3374(3) 0.85796(15) 0.53040(14) 0.0633(7) Uani 1 1 d . . . . .
H128 H 0.3542 0.8953 0.5411 0.076 Uiso 1 1 calc R U . . .
C129 C 0.2483(3) 0.82061(16) 0.55808(15) 0.0681(8) Uani 1 1 d . . . . .
H129 H 0.2044 0.8324 0.5875 0.082 Uiso 1 1 calc R U . . .
C130 C 0.2226(3) 0.76569(17) 0.54300(15) 0.0683(8) Uani 1 1 d . . . . .
C131 C 0.2860(3) 0.74840(16) 0.50003(16) 0.0715(8) Uani 1 1 d . . . . .
H131 H 0.2682 0.7111 0.4895 0.086 Uiso 1 1 calc R U . . .
C132 C 0.3765(3) 0.78633(15) 0.47220(15) 0.0645(7) Uani 1 1 d . . . . .
H132 H 0.4201 0.7742 0.4430 0.077 Uiso 1 1 calc R U . . .
C133 C 0.0962(5) 0.6797(3) 0.5563(3) 0.134(2) Uani 1 1 d . . . . .
H13A H 0.0332 0.6589 0.5822 0.161 Uiso 1 1 calc R U . . .
H13B H 0.0753 0.6990 0.5130 0.161 Uiso 1 1 calc R U . . .
H13C H 0.1543 0.6458 0.5606 0.161 Uiso 1 1 calc R U . . .
C134 C 0.6768(2) 1.09390(13) 0.28031(13) 0.0579(7) Uani 1 1 d . . . . .
C135 C 0.6179(3) 1.12859(15) 0.31225(14) 0.0643(7) Uani 1 1 d . . . . .
H135 H 0.6424 1.1283 0.3506 0.077 Uiso 1 1 calc R U . . .
C136 C 0.5212(3) 1.16444(14) 0.28745(14) 0.0632(7) Uani 1 1 d . . . . .
H136 H 0.4794 1.1871 0.3096 0.076 Uiso 1 1 calc R U . . .
C137 C 0.4882(3) 1.16623(15) 0.23068(14) 0.0663(8) Uani 1 1 d . . . . .
C138 C 0.5452(3) 1.12956(18) 0.19952(15) 0.0723(8) Uani 1 1 d . . . . .
H138 H 0.5199 1.1292 0.1616 0.087 Uiso 1 1 calc R U . . .
C139 C 0.6397(3) 1.09347(17) 0.22449(15) 0.0723(9) Uani 1 1 d . . . . .
H139 H 0.6788 1.0685 0.2034 0.087 Uiso 1 1 calc R U . . .
C140 C 0.3397(4) 1.2433(2) 0.2312(3) 0.1104(15) Uani 1 1 d . . . . .
H14A H 0.2783 1.2668 0.2061 0.132 Uiso 1 1 calc R U . . .
H14B H 0.3126 1.2143 0.2720 0.132 Uiso 1 1 calc R U . . .
H14C H 0.3883 1.2761 0.2360 0.132 Uiso 1 1 calc R U . . .

loop_
_atom_site_aniso_label
_atom_site_aniso_U_11
_atom_site_aniso_U_22
_atom_site_aniso_U_33
_atom_site_aniso_U_23
_atom_site_aniso_U_13
_atom_site_aniso_U_12
S1 0.0524(3) 0.0525(3) 0.0496(3) -0.0137(3) -0.0017(3) -0.0050(3)
S2 0.0624(4) 0.0781(5) 0.0710(5) -0.0409(4) 0.0105(3) -0.0041(4)
S3 0.0812(5) 0.0430(4) 0.0986(6) -0.0048(4) 0.0395(5) 0.0028(3)
S4 0.0908(6) 0.0966(6) 0.0684(5) -0.0367(5) 0.0099(4) -0.0270(5)
O1 0.0541(16) 0.0680(18) 0.362(7) 0.030(3) -0.052(3) -0.0040(13)
O2 0.0586(12) 0.0987(17) 0.0953(16) -0.0469(14) 0.0245(11) -0.0291(12)
O3 0.0453(11) 0.138(2) 0.0579(12) -0.0235(13) -0.0083(9) -0.0151(12)
O4 0.0593(12) 0.0817(14) 0.0613(12) -0.0076(10) 0.0235(9) 0.0080(10)
O5 0.1110(19) 0.0938(17) 0.0475(11) -0.0145(11) -0.0174(12) 0.0017(14)
O6 0.0849(17) 0.106(2) 0.121(2) -0.0530(18) 0.0086(16) -0.0332(15)
O7 0.0794(15) 0.0704(14) 0.0893(16) -0.0176(12) -0.0034(13) -0.0058(12)
O8 0.0841(16) 0.0994(18) 0.1021(18) -0.0453(15) 0.0246(14) -0.0416(14)
N1 0.0444(11) 0.0487(11) 0.0464(11) -0.0135(9) 0.0072(9) -0.0065(9)
N2 0.0488(12) 0.0475(11) 0.0529(12) -0.0138(9) 0.0071(9) -0.0033(9)
N3 0.0478(11) 0.0441(11) 0.0539(12) -0.0154(9) 0.0011(9) -0.0038(9)
N4 0.0500(11) 0.0459(11) 0.0493(11) -0.0141(9) 0.0032(9) -0.0036(9)
N5 0.0359(9) 0.0475(10) 0.0402(10) -0.0164(8) -0.0001(8) 0.0031(8)
N6 0.0424(10) 0.0534(11) 0.0448(10) -0.0207(9) -0.0003(8) 0.0030(9)
N7 0.0630(14) 0.0494(12) 0.0675(14) -0.0078(11) 0.0218(12) 0.0026(10)
N8 0.0639(14) 0.0424(11) 0.0720(15) -0.0134(11) 0.0193(12) 0.0045(10)
N9 0.0460(11) 0.0525(11) 0.0422(10) -0.0163(9) 0.0004(8) -0.0030(9)
N10 0.0527(12) 0.0563(12) 0.0452(11) -0.0168(9) 0.0004(9) -0.0022(10)
N11 0.0512(12) 0.0663(14) 0.0603(13) -0.0263(11) 0.0074(10) -0.0041(10)
N12 0.0621(14) 0.0635(14) 0.0656(14) -0.0303(12) -0.0001(11) -0.0023(11)
N13 0.0733(16) 0.0479(12) 0.0650(14) -0.0166(11) 0.0224(12) -0.0113(11)
N14 0.0840(18) 0.0540(14) 0.0685(16) -0.0137(12) 0.0222(13) -0.0102(13)
N15 0.0775(17) 0.0681(16) 0.0772(17) -0.0317(14) 0.0105(14) -0.0142(13)
N16 0.0824(18) 0.0767(17) 0.0559(14) -0.0246(13) 0.0119(12) -0.0160(14)
C1 0.0448(12) 0.0483(13) 0.0449(12) -0.0175(10) 0.0057(10) -0.0049(10)
C2 0.0517(14) 0.0485(13) 0.0454(13) -0.0179(11) 0.0099(10) -0.0041(10)
C3 0.0565(15) 0.0581(16) 0.0525(15) -0.0094(12) 0.0087(12) 0.0020(12)
C4 0.074(2) 0.0592(17) 0.0578(16) -0.0073(13) 0.0135(14) 0.0057(14)
C5 0.0747(19) 0.0532(16) 0.0617(17) -0.0124(13) 0.0204(15) -0.0095(14)
C6 0.0583(16) 0.0595(16) 0.0590(16) -0.0197(13) 0.0137(13) -0.0136(13)
C7 0.0529(14) 0.0508(14) 0.0482(13) -0.0210(11) 0.0087(11) -0.0084(11)
C8 0.0470(13) 0.0561(14) 0.0509(14) -0.0226(12) 0.0061(11) -0.0075(11)
C9 0.0513(15) 0.0726(19) 0.0660(17) -0.0208(15) 0.0068(13) -0.0127(13)
C10 0.0435(15) 0.098(2) 0.078(2) -0.0226(19) 0.0001(14) -0.0050(15)
C11 0.0541(17) 0.095(3) 0.080(2) -0.0082(19) -0.0048(16) 0.0083(17)
C12 0.0534(16) 0.0693(18) 0.0677(18) -0.0075(15) 0.0028(13) 0.0031(13)
C13 0.0459(13) 0.0566(15) 0.0536(14) -0.0197(12) 0.0026(11) -0.0007(11)
C14 0.0453(13) 0.0462(13) 0.0491(13) -0.0162(11) 0.0067(10) -0.0056(10)
C15 0.0497(13) 0.0454(13) 0.0481(13) -0.0174(11) 0.0073(10) -0.0046(10)
C16 0.0482(13) 0.0428(12) 0.0499(13) -0.0176(10) 0.0072(10) -0.0050(10)
C17 0.0440(12) 0.0373(11) 0.0506(13) -0.0161(10) 0.0030(10) -0.0018(9)
C18 0.0456(12) 0.0389(11) 0.0464(12) -0.0152(10) 0.0056(10) -0.0020(9)
C19 0.0464(13) 0.0444(12) 0.0512(13) -0.0191(11) 0.0048(10) -0.0055(10)
C20 0.0515(14) 0.0582(15) 0.0509(14) -0.0240(12) 0.0019(11) -0.0109(11)
C21 0.0561(15) 0.0567(15) 0.0463(13) -0.0206(11) 0.0070(11) -0.0116(12)
C22 0.0470(13) 0.0457(13) 0.0487(13) -0.0164(10) 0.0024(10) -0.0056(10)
C23 0.0534(14) 0.0474(13) 0.0537(14) -0.0202(11) 0.0042(11) -0.0070(11)
C24 0.0552(15) 0.0563(15) 0.0580(15) -0.0246(12) 0.0103(12) -0.0043(12)
C25 0.0489(14) 0.0642(17) 0.0656(17) -0.0242(14) 0.0099(12) -0.0121(12)
C26 0.0608(17) 0.0708(18) 0.0770(19) -0.0398(16) 0.0124(14) -0.0237(14)
C27 0.0588(16) 0.0640(16) 0.0605(16) -0.0326(13) 0.0138(13) -0.0152(13)
C28 0.060(2) 0.147(4) 0.136(4) -0.078(3) 0.043(2) -0.032(2)
C29 0.0437(12) 0.0495(13) 0.0469(13) -0.0102(11) 0.0020(10) -0.0072(10)
C30 0.090(2) 0.075(2) 0.0666(19) -0.0155(16) -0.0180(17) -0.0237(18)
C31 0.095(3) 0.107(4) 0.122(4) 0.042(3) -0.070(3) -0.051(3)
C32 0.047(2) 0.061(2) 0.262(8) 0.027(4) -0.019(3) -0.0175(19)
C33 0.053(2) 0.0537(19) 0.190(5) -0.009(2) 0.052(3) -0.0058(16)
C34 0.0556(15) 0.0555(15) 0.0672(17) -0.0156(13) 0.0226(13) -0.0093(12)
C35 0.132(6) 0.148(6) 0.374(15) -0.045(8) -0.043(7) 0.056(5)
C36 0.0358(11) 0.0398(11) 0.0418(11) -0.0126(9) 0.0009(9) 0.0031(9)
C37 0.0426(12) 0.0397(11) 0.0403(11) -0.0107(9) 0.0034(9) 0.0016(9)
C38 0.0488(13) 0.0563(14) 0.0457(13) -0.0206(11) 0.0022(10) 0.0013(11)
C39 0.0653(17) 0.0645(17) 0.0496(14) -0.0260(13) 0.0026(12) 0.0001(13)
C40 0.0654(17) 0.0658(17) 0.0531(15) -0.0261(13) 0.0148(13) 0.0023(13)
C41 0.0483(14) 0.0546(14) 0.0571(15) -0.0174(12) 0.0122(12) 0.0029(11)
C42 0.0439(12) 0.0368(11) 0.0474(12) -0.0100(10) 0.0054(10) 0.0010(9)
C43 0.0399(12) 0.0351(11) 0.0493(13) -0.0084(9) 0.0031(10) 0.0001(9)
C44 0.0403(12) 0.0489(14) 0.0661(16) -0.0161(12) 0.0037(11) 0.0028(10)
C45 0.0398(13) 0.0568(15) 0.0790(19) -0.0173(14) -0.0066(13) 0.0021(11)
C46 0.0483(14) 0.0625(16) 0.0704(18) -0.0193(14) -0.0158(13) -0.0023(12)
C47 0.0488(14) 0.0548(14) 0.0567(15) -0.0199(12) -0.0038(11) -0.0011(11)
C48 0.0398(12) 0.0393(11) 0.0494(13) -0.0115(10) -0.0030(10) 0.0005(9)
C49 0.0402(12) 0.0417(12) 0.0432(12) -0.0146(10) 0.0014(9) 0.0023(9)
C50 0.0424(12) 0.0436(12) 0.0419(12) -0.0155(10) 0.0004(9) 0.0042(9)
C51 0.0422(12) 0.0472(12) 0.0404(11) -0.0173(10) -0.0007(9) 0.0043(10)
C52 0.0454(12) 0.0444(12) 0.0423(12) -0.0110(10) 0.0051(10) 0.0017(10)
C53 0.0472(13) 0.0412(12) 0.0448(12) -0.0142(10) 0.0035(10) 0.0041(10)
C54 0.0426(12) 0.0441(12) 0.0406(11) -0.0144(10) 0.0021(9) 0.0023(9)
C55 0.0553(15) 0.0412(13) 0.0598(15) -0.0112(11) 0.0148(12) 0.0006(11)
C56 0.0541(14) 0.0413(13) 0.0625(15) -0.0155(11) 0.0092(12) 0.0056(11)
C57 0.0449(12) 0.0442(12) 0.0432(12) -0.0148(10) 0.0052(10) -0.0002(10)
C58 0.0499(13) 0.0431(12) 0.0442(12) -0.0115(10) 0.0074(10) 0.0009(10)
C59 0.0469(13) 0.0480(13) 0.0499(13) -0.0160(11) 0.0046(10) 0.0035(10)
C60 0.0508(14) 0.0601(15) 0.0486(14) -0.0160(12) 0.0129(11) 0.0005(12)
C61 0.0700(19) 0.075(2) 0.0482(15) 0.0042(14) 0.0171(13) 0.0157(15)
C62 0.0607(16) 0.0656(17) 0.0507(15) -0.0041(13) 0.0076(12) 0.0188(13)
C63 0.0521(15) 0.0703(18) 0.0726(18) -0.0283(15) 0.0154(13) -0.0003(13)
C64 0.0348(11) 0.0529(13) 0.0403(11) -0.0165(10) -0.0002(9) 0.0048(9)
C65 0.0483(14) 0.0567(15) 0.0501(14) -0.0130(12) -0.0039(11) -0.0007(11)
C66 0.0489(14) 0.0751(19) 0.0609(16) -0.0234(14) -0.0001(12) -0.0124(13)
C67 0.0350(12) 0.097(2) 0.0442(13) -0.0241(14) 0.0013(10) -0.0005(13)
C68 0.0449(14) 0.0769(19) 0.0468(14) -0.0093(13) -0.0038(11) 0.0117(13)
C69 0.0469(13) 0.0552(14) 0.0500(14) -0.0132(11) -0.0013(11) 0.0053(11)
C70 0.082(3) 0.199(6) 0.076(3) 0.018(3) -0.039(2) -0.034(3)
C71 0.0425(12) 0.0517(13) 0.0466(13) -0.0201(11) 0.0010(10) 0.0011(10)
C72 0.0420(12) 0.0560(14) 0.0580(15) -0.0264(12) 0.0021(11) 0.0020(11)
C73 0.0494(14) 0.0608(16) 0.0583(15) -0.0189(13) 0.0043(12) -0.0040(12)
C74 0.0578(17) 0.0647(18) 0.0752(19) -0.0193(15) 0.0099(14) -0.0084(14)
C75 0.0598(18) 0.0695(19) 0.093(2) -0.0308(18) 0.0101(16) -0.0170(15)
C76 0.0544(16) 0.079(2) 0.085(2) -0.0449(18) 0.0004(15) -0.0092(14)
C77 0.0433(13) 0.0623(16) 0.0634(16) -0.0318(13) 0.0012(11) 0.0020(11)
C78 0.0456(13) 0.0693(17) 0.0631(16) -0.0365(14) -0.0059(12) 0.0068(12)
C79 0.0574(16) 0.085(2) 0.074(2) -0.0437(17) -0.0112(14) 0.0036(15)
C80 0.0662(19) 0.110(3) 0.072(2) -0.051(2) -0.0187(16) 0.0113(19)
C81 0.075(2) 0.109(3) 0.0541(17) -0.0321(18) -0.0104(15) 0.010(2)
C82 0.0582(16) 0.089(2) 0.0517(15) -0.0252(15) -0.0060(13) 0.0057(15)
C83 0.0475(14) 0.0692(17) 0.0496(14) -0.0273(13) -0.0032(11) 0.0085(12)
C84 0.0447(13) 0.0584(15) 0.0481(13) -0.0225(11) -0.0020(10) 0.0028(11)
C85 0.0493(13) 0.0515(13) 0.0429(12) -0.0166(11) 0.0018(10) -0.0013(10)
C86 0.0493(13) 0.0496(13) 0.0478(13) -0.0153(11) 0.0012(11) -0.0042(11)
C87 0.0470(13) 0.0512(14) 0.0488(13) -0.0160(11) 0.0023(11) -0.0020(10)
C88 0.0509(14) 0.0504(14) 0.0522(14) -0.0177(11) -0.0019(11) -0.0002(11)
C89 0.0491(14) 0.0516(14) 0.0596(15) -0.0175(12) -0.0002(12) -0.0013(11)
C90 0.0492(14) 0.0598(16) 0.0654(17) -0.0215(13) 0.0123(12) -0.0051(12)
C91 0.0554(15) 0.0554(15) 0.0547(15) -0.0216(12) 0.0077(12) -0.0045(12)
C92 0.0482(14) 0.0536(15) 0.0766(19) -0.0201(14) 0.0014(13) -0.0025(12)
C93 0.0581(17) 0.076(2) 0.076(2) -0.0294(16) -0.0050(15) -0.0064(14)
C94 0.0598(18) 0.089(2) 0.091(2) -0.038(2) -0.0027(17) -0.0098(17)
C95 0.0599(18) 0.080(2) 0.104(3) -0.046(2) -0.0092(18) -0.0066(16)
C96 0.072(2) 0.0629(19) 0.096(3) -0.0194(18) 0.0106(18) -0.0192(16)
C97 0.0655(18) 0.0676(19) 0.078(2) -0.0204(16) -0.0050(15) -0.0098(15)
C98 0.098(3) 0.105(3) 0.153(4) -0.053(3) 0.000(3) -0.036(3)
C99 0.0511(13) 0.0525(14) 0.0394(12) -0.0153(10) 0.0004(10) -0.0083(11)
C100 0.0606(16) 0.0616(16) 0.0500(14) -0.0218(12) 0.0082(12) -0.0058(13)
C101 0.0792(19) 0.0690(18) 0.0411(13) -0.0236(13) 0.0116(13) -0.0182(15)
C102 0.0707(18) 0.0698(18) 0.0460(14) -0.0173(13) -0.0086(13) -0.0113(15)
C103 0.0639(17) 0.080(2) 0.0538(16) -0.0171(14) -0.0057(13) 0.0098(15)
C104 0.0560(15) 0.0691(17) 0.0464(14) -0.0207(12) 0.0012(11) -0.0001(13)
C105 0.157(4) 0.090(3) 0.0470(17) -0.0230(17) -0.018(2) -0.014(3)
C106 0.0731(18) 0.0470(14) 0.0651(17) -0.0202(13) 0.0196(14) -0.0094(13)
C107 0.0763(19) 0.0480(14) 0.0635(17) -0.0217(13) 0.0196(14) -0.0116(13)
C108 0.077(2) 0.0512(16) 0.082(2) -0.0120(15) 0.0217(17) -0.0055(14)
C109 0.087(2) 0.0542(17) 0.087(2) -0.0088(16) 0.0261(19) -0.0024(16)
C110 0.090(2) 0.0503(16) 0.082(2) -0.0141(15) 0.0311(18) -0.0144(16)
C111 0.077(2) 0.0584(17) 0.0709(19) -0.0259(15) 0.0205(16) -0.0178(15)
C112 0.0769(19) 0.0506(15) 0.0620(16) -0.0261(13) 0.0159(14) -0.0137(13)
C113 0.0698(18) 0.0600(16) 0.0610(16) -0.0287(14) 0.0114(14) -0.0132(14)
C114 0.078(2) 0.0697(19) 0.0688(19) -0.0272(16) 0.0058(16) -0.0184(16)
C115 0.072(2) 0.089(2) 0.084(2) -0.030(2) 0.0022(18) -0.0132(18)
C116 0.085(2) 0.082(2) 0.083(2) -0.0176(19) -0.0034(19) -0.0005(19)
C117 0.084(2) 0.074(2) 0.075(2) -0.0153(17) 0.0109(18) -0.0046(18)
C118 0.081(2) 0.0582(17) 0.0639(17) -0.0228(14) 0.0103(15) -0.0091(15)
C119 0.0750(19) 0.0525(15) 0.0645(17) -0.0179(13) 0.0187(15) -0.0096(14)
C120 0.076(2) 0.0490(15) 0.0660(17) -0.0199(13) 0.0219(15) -0.0083(14)
C121 0.0781(19) 0.0460(14) 0.0619(16) -0.0179(13) 0.0220(14) -0.0107(13)
C122 0.0704(17) 0.0450(14) 0.0627(16) -0.0202(12) 0.0119(14) -0.0064(12)
C123 0.0706(17) 0.0479(14) 0.0561(15) -0.0181(12) 0.0120(13) -0.0062(12)
C124 0.0709(17) 0.0457(14) 0.0557(15) -0.0182(12) 0.0121(13) -0.0068(12)
C125 0.085(2) 0.0595(16) 0.0600(17) -0.0271(14) 0.0173(15) -0.0185(15)
C126 0.097(2) 0.0592(17) 0.0596(17) -0.0230(14) 0.0261(16) -0.0181(16)
C127 0.0679(17) 0.0487(14) 0.0521(14) -0.0161(12) 0.0066(12) -0.0061(12)
C128 0.0767(19) 0.0572(16) 0.0575(16) -0.0225(13) 0.0098(14) -0.0116(14)
C129 0.0694(18) 0.0701(19) 0.0673(18) -0.0283(15) 0.0136(15) -0.0113(15)
C130 0.0656(18) 0.0694(19) 0.0689(18) -0.0229(15) 0.0080(15) -0.0174(15)
C131 0.082(2) 0.0608(17) 0.077(2) -0.0307(16) 0.0087(17) -0.0183(15)
C132 0.0739(19) 0.0559(16) 0.0664(17) -0.0259(14) 0.0130(14) -0.0093(14)
C133 0.136(4) 0.146(4) 0.150(4) -0.088(4) 0.049(4) -0.088(4)
C134 0.0682(17) 0.0459(14) 0.0579(15) -0.0180(12) 0.0203(13) -0.0112(12)
C135 0.085(2) 0.0548(16) 0.0587(16) -0.0272(13) 0.0123(15) -0.0113(14)
C136 0.0733(19) 0.0532(15) 0.0666(18) -0.0269(14) 0.0137(14) -0.0062(14)
C137 0.079(2) 0.0534(16) 0.0628(17) -0.0151(13) 0.0130(15) -0.0228(14)
C138 0.084(2) 0.079(2) 0.0562(17) -0.0262(16) 0.0117(16) -0.0212(18)
C139 0.091(2) 0.0710(19) 0.0623(18) -0.0344(16) 0.0277(17) -0.0193(17)
C140 0.103(3) 0.071(2) 0.171(5) -0.058(3) -0.027(3) 0.002(2)

loop_
_atom_type_symbol
_atom_type_description
_atom_type_scat_dispersion_real
_atom_type_scat_dispersion_imag
_atom_type_scat_source
C C 0.0181 0.0091
;
International Tables for Crystallography
(Vol. C, Tables 4.2.6.8 and 6.1.1.4)
;
H H 0.0000 0.0000
;
International Tables for Crystallography
(Vol. C, Table 6.1.1.4)
;
N N 0.0311 0.0180
;
International Tables for Crystallography
(Vol. C, Tables 4.2.6.8 and 6.1.1.4)
;
O O 0.0492 0.0322
;
International Tables for Crystallography
(Vol. C, Tables 4.2.6.8 and 6.1.1.4)
;
S S 0.3331 0.5567
;
International Tables for Crystallography
(Vol. C, Tables 4.2.6.8 and 6.1.1.4)
;

loop_
_geom_angle_atom_site_label_1
_geom_angle_atom_site_label_2
_geom_angle_atom_site_label_3
_geom_angle
_geom_angle_site_symmetry_1
_geom_angle_site_symmetry_3
_geom_angle_publ_flag
N4 S1 N3 101.62(11) . . ?
N12 S2 N11 101.83(12) . . ?
N7 S3 N8 101.49(12) . . ?
N16 S4 N15 101.04(14) . . ?
C32 O1 C35 105.2(7) . . ?
C25 O2 C28 117.7(3) . . ?
C67 O3 C70 116.7(3) . . ?
C60 O4 C63 118.4(2) . . ?
C102 O5 C105 117.8(3) . . ?
C95 O6 C98 116.4(3) . . ?
C137 O7 C140 117.3(3) . . ?
C130 O8 C133 117.0(3) . . ?
C15 N1 C1 105.7(2) . . ?
C15 N1 C29 126.0(2) . . ?
C1 N1 C29 126.0(2) . . ?
C15 N2 C14 104.7(2) . . ?
C17 N3 S1 106.14(16) . . ?
C18 N4 S1 106.12(16) . . ?
C50 N5 C36 106.19(18) . . ?
C50 N5 C64 124.90(18) . . ?
C36 N5 C64 128.87(18) . . ?
C50 N6 C49 104.57(19) . . ?
C52 N7 S3 106.13(17) . . ?
C53 N8 S3 106.33(17) . . ?
C85 N9 C71 106.1(2) . . ?
C85 N9 C99 124.4(2) . . ?
C71 N9 C99 127.2(2) . . ?
C85 N10 C84 104.6(2) . . ?
C87 N11 S2 105.68(18) . . ?
C88 N12 S2 106.30(19) . . ?
C120 N13 C106 106.0(3) . . ?
C120 N13 C134 124.7(2) . . ?
C106 N13 C134 129.3(2) . . ?
C120 N14 C119 104.7(3) . . ?
C122 N15 S4 106.4(2) . . ?
C123 N16 S4 106.7(2) . . ?
C14 C1 N1 105.2(2) . . ?
C14 C1 C2 122.7(2) . . ?
N1 C1 C2 132.1(2) . . ?
C3 C2 C7 119.0(2) . . ?
C3 C2 C1 125.0(2) . . ?
C7 C2 C1 116.0(2) . . ?
C4 C3 C2 121.0(3) . . ?
C4 C3 H3 119.5 . . ?
C2 C3 H3 119.5 . . ?
C3 C4 C5 120.3(3) . . ?
C3 C4 H4 119.8 . . ?
C5 C4 H4 119.8 . . ?
C6 C5 C4 119.6(3) . . ?
C6 C5 H5 120.2 . . ?
C4 C5 H5 120.2 . . ?
C5 C6 C7 122.4(3) . . ?
C5 C6 H6 118.8 . . ?
C7 C6 H6 118.8 . . ?
C6 C7 C2 117.6(2) . . ?
C6 C7 C8 121.2(2) . . ?
C2 C7 C8 121.2(2) . . ?
C13 C8 C9 116.9(3) . . ?
C13 C8 C7 120.6(2) . . ?
C9 C8 C7 122.5(2) . . ?
C10 C9 C8 121.6(3) . . ?
C10 C9 H9 119.2 . . ?
C8 C9 H9 119.2 . . ?
C9 C10 C11 120.6(3) . . ?
C9 C10 H10 119.7 . . ?
C11 C10 H10 119.7 . . ?
C12 C11 C10 119.8(3) . . ?
C12 C11 H11 120.1 . . ?
C10 C11 H11 120.1 . . ?
C11 C12 C13 120.3(3) . . ?
C11 C12 H12 119.8 . . ?
C13 C12 H12 119.8 . . ?
C12 C13 C8 120.7(2) . . ?
C12 C13 C14 122.0(2) . . ?
C8 C13 C14 117.3(2) . . ?
C1 C14 N2 111.7(2) . . ?
C1 C14 C13 122.1(2) . . ?
N2 C14 C13 126.2(2) . . ?
N2 C15 N1 112.6(2) . . ?
N2 C15 C16 123.6(2) . . ?
N1 C15 C16 123.8(2) . . ?
C21 C16 C17 115.9(2) . . ?
C21 C16 C15 123.5(2) . . ?
C17 C16 C15 120.6(2) . . ?
N3 C17 C16 126.4(2) . . ?
N3 C17 C18 112.9(2) . . ?
C16 C17 C18 120.7(2) . . ?
N4 C18 C19 125.2(2) . . ?
N4 C18 C17 113.2(2) . . ?
C19 C18 C17 121.6(2) . . ?
C20 C19 C18 115.3(2) . . ?
C20 C19 C22 122.2(2) . . ?
C18 C19 C22 122.4(2) . . ?
C19 C20 C21 123.5(2) . . ?
C19 C20 H20 118.2 . . ?
C21 C20 H20 118.2 . . ?
C16 C21 C20 122.8(2) . . ?
C16 C21 H21 118.6 . . ?
C20 C21 H21 118.6 . . ?
C23 C22 C27 117.5(2) . . ?
C23 C22 C19 121.1(2) . . ?
C27 C22 C19 121.2(2) . . ?
C24 C23 C22 121.5(2) . . ?
C24 C23 H23 119.2 . . ?
C22 C23 H23 119.2 . . ?
C23 C24 C25 119.9(2) . . ?
C23 C24 H24 120.0 . . ?
C25 C24 H24 120.0 . . ?
O2 C25 C26 115.9(3) . . ?
O2 C25 C24 124.5(3) . . ?
C26 C25 C24 119.6(2) . . ?
C27 C26 C25 120.1(3) . . ?
C27 C26 H26 119.9 . . ?
C25 C26 H26 119.9 . . ?
C26 C27 C22 121.3(3) . . ?
C26 C27 H27 119.4 . . ?
C22 C27 H27 119.4 . . ?
O2 C28 H28A 109.5 . . ?
O2 C28 H28B 109.5 . . ?
H28A C28 H28B 109.5 . . ?
O2 C28 H28C 109.5 . . ?
H28A C28 H28C 109.5 . . ?
H28B C28 H28C 109.5 . . ?
C34 C29 C30 119.6(3) . . ?
C34 C29 N1 118.4(2) . . ?
C30 C29 N1 122.0(3) . . ?
C29 C30 C31 117.8(4) . . ?
C29 C30 H30 121.1 . . ?
C31 C30 H30 121.1 . . ?
C32 C31 C30 121.6(5) . . ?
C32 C31 H31 119.2 . . ?
C30 C31 H31 119.2 . . ?
C33 C32 O1 127.6(8) . . ?
C33 C32 C31 118.6(4) . . ?
O1 C32 C31 113.8(8) . . ?
C32 C33 C34 122.2(5) . . ?
C32 C33 H33 118.9 . . ?
C34 C33 H33 118.9 . . ?
C29 C34 C33 120.2(4) . . ?
C29 C34 H34 119.9 . . ?
C33 C34 H34 119.9 . . ?
O1 C35 H35A 109.5 . . ?
O1 C35 H35B 109.5 . . ?
H35A C35 H35B 109.5 . . ?
O1 C35 H35C 109.5 . . ?
H35A C35 H35C 109.5 . . ?
H35B C35 H35C 109.5 . . ?
C49 C36 N5 104.85(19) . . ?
C49 C36 C37 123.4(2) . . ?
N5 C36 C37 131.7(2) . . ?
C38 C37 C42 119.6(2) . . ?
C38 C37 C36 124.6(2) . . ?
C42 C37 C36 115.7(2) . . ?
C39 C38 C37 121.1(2) . . ?
C39 C38 H38 119.5 . . ?
C37 C38 H38 119.5 . . ?
C38 C39 C40 119.6(3) . . ?
C38 C39 H39 120.2 . . ?
C40 C39 H39 120.2 . . ?
C41 C40 C39 120.5(2) . . ?
C41 C40 H40 119.7 . . ?
C39 C40 H40 119.7 . . ?
C40 C41 C42 121.9(2) . . ?
C40 C41 H41 119.0 . . ?
C42 C41 H41 119.0 . . ?
C41 C42 C37 117.2(2) . . ?
C41 C42 C43 121.5(2) . . ?
C37 C42 C43 121.3(2) . . ?
C44 C43 C48 117.1(2) . . ?
C44 C43 C42 122.5(2) . . ?
C48 C43 C42 120.3(2) . . ?
C45 C44 C43 121.3(3) . . ?
C45 C44 H44 119.3 . . ?
C43 C44 H44 119.3 . . ?
C44 C45 C46 120.8(2) . . ?
C44 C45 H45 119.6 . . ?
C46 C45 H45 119.6 . . ?
C47 C46 C45 119.9(3) . . ?
C47 C46 H46 120.1 . . ?
C45 C46 H46 120.1 . . ?
C46 C47 C48 120.2(3) . . ?
C46 C47 H47 119.9 . . ?
C48 C47 H47 119.9 . . ?
C47 C48 C43 120.7(2) . . ?
C47 C48 C49 122.0(2) . . ?
C43 C48 C49 117.3(2) . . ?
C36 C49 N6 111.6(2) . . ?
C36 C49 C48 121.8(2) . . ?
N6 C49 C48 126.6(2) . . ?
N6 C50 N5 112.8(2) . . ?
N6 C50 C51 124.8(2) . . ?
N5 C50 C51 122.3(2) . . ?
C56 C51 C52 116.5(2) . . ?
C56 C51 C50 121.9(2) . . ?
C52 C51 C50 121.5(2) . . ?
N7 C52 C51 125.4(2) . . ?
N7 C52 C53 113.8(2) . . ?
C51 C52 C53 120.8(2) . . ?
N8 C53 C54 126.7(2) . . ?
N8 C53 C52 112.2(2) . . ?
C54 C53 C52 121.0(2) . . ?
C55 C54 C53 115.3(2) . . ?
C55 C54 C57 120.7(2) . . ?
C53 C54 C57 124.1(2) . . ?
C54 C55 C56 123.8(2) . . ?
C54 C55 H55 118.1 . . ?
C56 C55 H55 118.1 . . ?
C51 C56 C55 122.5(2) . . ?
C51 C56 H56 118.7 . . ?
C55 C56 H56 118.7 . . ?
C58 C57 C62 117.1(2) . . ?
C58 C57 C54 123.1(2) . . ?
C62 C57 C54 119.6(2) . . ?
C59 C58 C57 122.0(2) . . ?
C59 C58 H58 119.0 . . ?
C57 C58 H58 119.0 . . ?
C60 C59 C58 119.7(2) . . ?
C60 C59 H59 120.2 . . ?
C58 C59 H59 120.2 . . ?
O4 C60 C61 115.4(2) . . ?
O4 C60 C59 125.1(2) . . ?
C61 C60 C59 119.4(2) . . ?
C62 C61 C60 120.5(3) . . ?
C62 C61 H61 119.8 . . ?
C60 C61 H61 119.8 . . ?
C61 C62 C57 121.3(3) . . ?
C61 C62 H62 119.4 . . ?
C57 C62 H62 119.4 . . ?
O4 C63 H63A 109.5 . . ?
O4 C63 H63B 109.5 . . ?
H63A C63 H63B 109.5 . . ?
O4 C63 H63C 109.5 . . ?
H63A C63 H63C 109.5 . . ?
H63B C63 H63C 109.5 . . ?
C69 C64 C65 120.3(2) . . ?
C69 C64 N5 119.4(2) . . ?
C65 C64 N5 120.3(2) . . ?
C66 C65 C64 119.5(3) . . ?
C66 C65 H65 120.2 . . ?
C64 C65 H65 120.2 . . ?
C65 C66 C67 120.1(3) . . ?
C65 C66 H66 119.9 . . ?
C67 C66 H66 119.9 . . ?
C68 C67 O3 124.6(3) . . ?
C68 C67 C66 120.0(2) . . ?
O3 C67 C66 115.5(3) . . ?
C67 C68 C69 120.3(3) . . ?
C67 C68 H68 119.9 . . ?
C69 C68 H68 119.9 . . ?
C64 C69 C68 119.8(3) . . ?
C64 C69 H69 120.1 . . ?
C68 C69 H69 120.1 . . ?
O3 C70 H70A 109.5 . . ?
O3 C70 H70B 109.5 . . ?
H70A C70 H70B 109.5 . . ?
O3 C70 H70C 109.5 . . ?
H70A C70 H70C 109.5 . . ?
H70B C70 H70C 109.5 . . ?
C84 C71 N9 105.1(2) . . ?
C84 C71 C72 123.6(2) . . ?
N9 C71 C72 131.2(2) . . ?
C73 C72 C77 119.2(2) . . ?
C73 C72 C71 125.3(2) . . ?
C77 C72 C71 115.5(2) . . ?
C74 C73 C72 121.4(3) . . ?
C74 C73 H73 119.3 . . ?
C72 C73 H73 119.3 . . ?
C73 C74 C75 119.9(3) . . ?
C73 C74 H74 120.1 . . ?
C75 C74 H74 120.1 . . ?
C76 C75 C74 119.9(3) . . ?
C76 C75 H75 120.0 . . ?
C74 C75 H75 120.0 . . ?
C75 C76 C77 122.5(3) . . ?
C75 C76 H76 118.7 . . ?
C77 C76 H76 118.7 . . ?
C76 C77 C72 117.0(3) . . ?
C76 C77 C78 121.6(3) . . ?
C72 C77 C78 121.4(2) . . ?
C83 C78 C79 116.8(3) . . ?
C83 C78 C77 120.7(2) . . ?
C79 C78 C77 122.5(3) . . ?
C80 C79 C78 121.9(3) . . ?
C80 C79 H79 119.1 . . ?
C78 C79 H79 119.1 . . ?
C79 C80 C81 120.7(3) . . ?
C79 C80 H80 119.6 . . ?
C81 C80 H80 119.6 . . ?
C82 C81 C80 119.7(3) . . ?
C82 C81 H81 120.1 . . ?
C80 C81 H81 120.1 . . ?
C81 C82 C83 120.1(3) . . ?
C81 C82 H82 120.0 . . ?
C83 C82 H82 120.0 . . ?
C82 C83 C78 120.9(3) . . ?
C82 C83 C84 121.9(3) . . ?
C78 C83 C84 117.2(2) . . ?
C71 C84 N10 111.7(2) . . ?
C71 C84 C83 121.6(2) . . ?
N10 C84 C83 126.7(2) . . ?
N10 C85 N9 112.5(2) . . ?
N10 C85 C86 123.6(2) . . ?
N9 C85 C86 123.9(2) . . ?
C91 C86 C87 116.3(2) . . ?
C91 C86 C85 121.6(2) . . ?
C87 C86 C85 121.8(2) . . ?
N11 C87 C86 125.9(2) . . ?
N11 C87 C88 113.6(2) . . ?
C86 C87 C88 120.4(2) . . ?
N12 C88 C89 125.7(2) . . ?
N12 C88 C87 112.6(2) . . ?
C89 C88 C87 121.6(2) . . ?
C90 C89 C88 115.5(2) . . ?
C90 C89 C92 123.4(3) . . ?
C88 C89 C92 121.0(2) . . ?
C89 C90 C91 123.3(3) . . ?
C89 C90 H90 118.3 . . ?
C91 C90 H90 118.3 . . ?
C86 C91 C90 122.8(3) . . ?
C86 C91 H91 118.6 . . ?
C90 C91 H91 118.6 . . ?
C97 C92 C93 118.0(3) . . ?
C97 C92 C89 120.1(3) . . ?
C93 C92 C89 121.9(3) . . ?
C94 C93 C92 121.6(3) . . ?
C94 C93 H93 119.2 . . ?
C92 C93 H93 119.2 . . ?
C95 C94 C93 119.8(3) . . ?
C95 C94 H94 120.1 . . ?
C93 C94 H94 120.1 . . ?
C94 C95 C96 120.6(3) . . ?
C94 C95 O6 115.1(3) . . ?
C96 C95 O6 124.3(4) . . ?
C95 C96 C97 119.6(3) . . ?
C95 C96 H96 120.2 . . ?
C97 C96 H96 120.2 . . ?
C92 C97 C96 120.3(3) . . ?
C92 C97 H97 119.8 . . ?
C96 C97 H97 119.8 . . ?
O6 C98 H98A 109.5 . . ?
O6 C98 H98B 109.5 . . ?
H98A C98 H98B 109.5 . . ?
O6 C98 H98C 109.5 . . ?
H98A C98 H98C 109.5 . . ?
H98B C98 H98C 109.5 . . ?
C100 C99 C104 120.0(2) . . ?
C100 C99 N9 121.9(2) . . ?
C104 C99 N9 118.1(2) . . ?
C99 C100 C101 119.8(3) . . ?
C99 C100 H100 120.1 . . ?
C101 C100 H100 120.1 . . ?
C102 C101 C100 119.8(3) . . ?
C102 C101 H101 120.1 . . ?
C100 C101 H101 120.1 . . ?
C101 C102 C103 120.4(3) . . ?
C101 C102 O5 124.7(3) . . ?
C103 C102 O5 114.9(3) . . ?
C102 C103 C104 120.5(3) . . ?
C102 C103 H103 119.7 . . ?
C104 C103 H103 119.7 . . ?
C103 C104 C99 119.5(3) . . ?
C103 C104 H104 120.3 . . ?
C99 C104 H104 120.3 . . ?
O5 C105 H10A 109.5 . . ?
O5 C105 H10B 109.5 . . ?
H10A C105 H10B 109.5 . . ?
O5 C105 H10C 109.5 . . ?
H10A C105 H10C 109.5 . . ?
H10B C105 H10C 109.5 . . ?
C119 C106 N13 105.6(2) . . ?
C119 C106 C107 122.5(3) . . ?
N13 C106 C107 131.9(3) . . ?
C108 C107 C112 120.0(3) . . ?
C108 C107 C106 124.5(3) . . ?
C112 C107 C106 115.4(3) . . ?
C109 C108 C107 120.4(3) . . ?
C109 C108 H108 119.8 . . ?
C107 C108 H108 119.8 . . ?
C108 C109 C110 120.2(3) . . ?
C108 C109 H109 119.9 . . ?
C110 C109 H109 119.9 . . ?
C111 C110 C109 120.3(3) . . ?
C111 C110 H110 119.9 . . ?
C109 C110 H110 119.9 . . ?
C110 C111 C112 121.7(3) . . ?
C110 C111 H111 119.2 . . ?
C112 C111 H111 119.2 . . ?
C111 C112 C107 117.4(3) . . ?
C111 C112 C113 120.5(3) . . ?
C107 C112 C113 122.0(3) . . ?
C114 C113 C118 117.3(3) . . ?
C114 C113 C112 123.0(3) . . ?
C118 C113 C112 119.7(3) . . ?
C115 C114 C113 121.4(3) . . ?
C115 C114 H114 119.3 . . ?
C113 C114 H114 119.3 . . ?
C114 C115 C116 120.5(4) . . ?
C114 C115 H115 119.7 . . ?
C116 C115 H115 119.7 . . ?
C117 C116 C115 119.7(4) . . ?
C117 C116 H116 120.2 . . ?
C115 C116 H116 120.2 . . ?
C116 C117 C118 121.1(3) . . ?
C116 C117 H117 119.5 . . ?
C118 C117 H117 119.5 . . ?
C117 C118 C113 120.0(3) . . ?
C117 C118 C119 122.5(3) . . ?
C113 C118 C119 117.5(3) . . ?
C106 C119 N14 111.3(3) . . ?
C106 C119 C118 122.6(3) . . ?
N14 C119 C118 126.1(3) . . ?
N14 C120 N13 112.5(3) . . ?
N14 C120 C121 124.0(3) . . ?
N13 C120 C121 123.4(3) . . ?
C126 C121 C122 116.9(3) . . ?
C126 C121 C120 122.0(3) . . ?
C122 C121 C120 121.0(3) . . ?
N15 C122 C123 113.4(3) . . ?
N15 C122 C121 126.3(3) . . ?
C123 C122 C121 120.3(3) . . ?
N16 C123 C124 126.4(3) . . ?
N16 C123 C122 112.5(3) . . ?
C124 C123 C122 121.1(3) . . ?
C125 C124 C123 116.3(3) . . ?
C125 C124 C127 121.6(3) . . ?
C123 C124 C127 122.2(2) . . ?
C124 C125 C126 122.8(3) . . ?
C124 C125 H125 118.6 . . ?
C126 C125 H125 118.6 . . ?
C121 C126 C125 122.5(3) . . ?
C121 C126 H126 118.7 . . ?
C125 C126 H126 118.7 . . ?
C132 C127 C128 117.5(3) . . ?
C132 C127 C124 120.7(3) . . ?
C128 C127 C124 121.7(2) . . ?
C129 C128 C127 121.2(3) . . ?
C129 C128 H128 119.4 . . ?
C127 C128 H128 119.4 . . ?
C128 C129 C130 120.1(3) . . ?
C128 C129 H129 120.0 . . ?
C130 C129 H129 120.0 . . ?
C131 C130 O8 124.9(3) . . ?
C131 C130 C129 120.3(3) . . ?
O8 C130 C129 114.9(3) . . ?
C130 C131 C132 119.5(3) . . ?
C130 C131 H131 120.3 . . ?
C132 C131 H131 120.3 . . ?
C127 C132 C131 121.4(3) . . ?
C127 C132 H132 119.3 . . ?
C131 C132 H132 119.3 . . ?
O8 C133 H13A 109.5 . . ?
O8 C133 H13B 109.5 . . ?
H13A C133 H13B 109.5 . . ?
O8 C133 H13C 109.5 . . ?
H13A C133 H13C 109.5 . . ?
H13B C133 H13C 109.5 . . ?
C135 C134 C139 120.1(3) . . ?
C135 C134 N13 119.2(3) . . ?
C139 C134 N13 120.7(3) . . ?
C134 C135 C136 119.8(3) . . ?
C134 C135 H135 120.1 . . ?
C136 C135 H135 120.1 . . ?
C137 C136 C135 119.5(3) . . ?
C137 C136 H136 120.2 . . ?
C135 C136 H136 120.2 . . ?
C136 C137 O7 123.4(3) . . ?
C136 C137 C138 120.7(3) . . ?
O7 C137 C138 115.9(3) . . ?
C137 C138 C139 119.6(3) . . ?
C137 C138 H138 120.2 . . ?
C139 C138 H138 120.2 . . ?
C134 C139 C138 120.2(3) . . ?
C134 C139 H139 119.9 . . ?
C138 C139 H139 119.9 . . ?
O7 C140 H14A 109.5 . . ?
O7 C140 H14B 109.5 . . ?
H14A C140 H14B 109.5 . . ?
O7 C140 H14C 109.5 . . ?
H14A C140 H14C 109.5 . . ?
H14B C140 H14C 109.5 . . ?

loop_
_geom_bond_atom_site_label_1
_geom_bond_atom_site_label_2
_geom_bond_distance
_geom_bond_site_symmetry_2
_geom_bond_publ_flag
S1 N4 1.606(2) . ?
S1 N3 1.607(2) . ?
S2 N12 1.602(3) . ?
S2 N11 1.610(2) . ?
S3 N7 1.609(2) . ?
S3 N8 1.613(2) . ?
S4 N16 1.604(3) . ?
S4 N15 1.608(3) . ?
O1 C32 1.343(5) . ?
O1 C35 1.755(12) . ?
O2 C25 1.373(3) . ?
O2 C28 1.422(4) . ?
O3 C67 1.371(3) . ?
O3 C70 1.421(5) . ?
O4 C60 1.368(3) . ?
O4 C63 1.413(4) . ?
O5 C102 1.378(3) . ?
O5 C105 1.413(4) . ?
O6 C95 1.377(4) . ?
O6 C98 1.394(6) . ?
O7 C137 1.373(4) . ?
O7 C140 1.426(5) . ?
O8 C130 1.371(4) . ?
O8 C133 1.400(5) . ?
N1 C15 1.391(3) . ?
N1 C1 1.393(3) . ?
N1 C29 1.430(3) . ?
N2 C15 1.309(3) . ?
N2 C14 1.380(3) . ?
N3 C17 1.349(3) . ?
N4 C18 1.345(3) . ?
N5 C50 1.372(3) . ?
N5 C36 1.393(3) . ?
N5 C64 1.438(3) . ?
N6 C50 1.313(3) . ?
N6 C49 1.376(3) . ?
N7 C52 1.346(3) . ?
N8 C53 1.359(3) . ?
N9 C85 1.380(3) . ?
N9 C71 1.396(3) . ?
N9 C99 1.438(3) . ?
N10 C85 1.324(3) . ?
N10 C84 1.378(3) . ?
N11 C87 1.348(3) . ?
N12 C88 1.352(3) . ?
N13 C120 1.383(4) . ?
N13 C106 1.396(4) . ?
N13 C134 1.441(4) . ?
N14 C120 1.325(4) . ?
N14 C119 1.386(4) . ?
N15 C122 1.341(4) . ?
N16 C123 1.349(4) . ?
C1 C14 1.371(4) . ?
C1 C2 1.440(3) . ?
C2 C3 1.406(4) . ?
C2 C7 1.423(4) . ?
C3 C4 1.378(4) . ?
C3 H3 0.9400 . ?
C4 C5 1.389(4) . ?
C4 H4 0.9400 . ?
C5 C6 1.362(4) . ?
C5 H5 0.9400 . ?
C6 C7 1.412(4) . ?
C6 H6 0.9400 . ?
C7 C8 1.455(4) . ?
C8 C13 1.408(4) . ?
C8 C9 1.412(4) . ?
C9 C10 1.357(5) . ?
C9 H9 0.9400 . ?
C10 C11 1.388(5) . ?
C10 H10 0.9400 . ?
C11 C12 1.368(4) . ?
C11 H11 0.9400 . ?
C12 C13 1.394(4) . ?
C12 H12 0.9400 . ?
C13 C14 1.436(3) . ?
C15 C16 1.472(3) . ?
C16 C21 1.372(4) . ?
C16 C17 1.434(3) . ?
C17 C18 1.435(3) . ?
C18 C19 1.432(3) . ?
C19 C20 1.369(4) . ?
C19 C22 1.482(3) . ?
C20 C21 1.420(3) . ?
C20 H20 0.9400 . ?
C21 H21 0.9400 . ?
C22 C23 1.393(4) . ?
C22 C27 1.394(4) . ?
C23 C24 1.379(4) . ?
C23 H23 0.9400 . ?
C24 C25 1.382(4) . ?
C24 H24 0.9400 . ?
C25 C26 1.382(4) . ?
C26 C27 1.379(4) . ?
C26 H26 0.9400 . ?
C27 H27 0.9400 . ?
C28 H28A 0.9700 . ?
C28 H28B 0.9700 . ?
C28 H28C 0.9700 . ?
C29 C34 1.373(4) . ?
C29 C30 1.378(4) . ?
C30 C31 1.412(7) . ?
C30 H30 0.9400 . ?
C31 C32 1.367(9) . ?
C31 H31 0.9400 . ?
C32 C33 1.327(9) . ?
C33 C34 1.374(5) . ?
C33 H33 0.9400 . ?
C34 H34 0.9400 . ?
C35 H35A 0.9700 . ?
C35 H35B 0.9700 . ?
C35 H35C 0.9700 . ?
C36 C49 1.373(3) . ?
C36 C37 1.438(3) . ?
C37 C38 1.406(3) . ?
C37 C42 1.424(3) . ?
C38 C39 1.376(4) . ?
C38 H38 0.9400 . ?
C39 C40 1.389(4) . ?
C39 H39 0.9400 . ?
C40 C41 1.371(4) . ?
C40 H40 0.9400 . ?
C41 C42 1.409(3) . ?
C41 H41 0.9400 . ?
C42 C43 1.468(3) . ?
C43 C44 1.411(3) . ?
C43 C48 1.416(3) . ?
C44 C45 1.372(4) . ?
C44 H44 0.9400 . ?
C45 C46 1.387(4) . ?
C45 H45 0.9400 . ?
C46 C47 1.376(4) . ?
C46 H46 0.9400 . ?
C47 C48 1.403(4) . ?
C47 H47 0.9400 . ?
C48 C49 1.437(3) . ?
C50 C51 1.478(3) . ?
C51 C56 1.359(4) . ?
C51 C52 1.424(3) . ?
C52 C53 1.437(3) . ?
C53 C54 1.432(3) . ?
C54 C55 1.365(3) . ?
C54 C57 1.481(3) . ?
C55 C56 1.415(4) . ?
C55 H55 0.9400 . ?
C56 H56 0.9400 . ?
C57 C58 1.386(3) . ?
C57 C62 1.397(4) . ?
C58 C59 1.385(3) . ?
C58 H58 0.9400 . ?
C59 C60 1.380(4) . ?
C59 H59 0.9400 . ?
C60 C61 1.380(4) . ?
C61 C62 1.377(4) . ?
C61 H61 0.9400 . ?
C62 H62 0.9400 . ?
C63 H63A 0.9700 . ?
C63 H63B 0.9700 . ?
C63 H63C 0.9700 . ?
C64 C69 1.379(3) . ?
C64 C65 1.385(4) . ?
C65 C66 1.381(4) . ?
C65 H65 0.9400 . ?
C66 C67 1.387(4) . ?
C66 H66 0.9400 . ?
C67 C68 1.371(4) . ?
C68 C69 1.384(4) . ?
C68 H68 0.9400 . ?
C69 H69 0.9400 . ?
C70 H70A 0.9700 . ?
C70 H70B 0.9700 . ?
C70 H70C 0.9700 . ?
C71 C84 1.374(4) . ?
C71 C72 1.436(4) . ?
C72 C73 1.409(4) . ?
C72 C77 1.422(4) . ?
C73 C74 1.369(4) . ?
C73 H73 0.9400 . ?
C74 C75 1.386(5) . ?
C74 H74 0.9400 . ?
C75 C76 1.367(5) . ?
C75 H75 0.9400 . ?
C76 C77 1.409(4) . ?
C76 H76 0.9400 . ?
C77 C78 1.460(4) . ?
C78 C83 1.408(4) . ?
C78 C79 1.410(4) . ?
C79 C80 1.357(5) . ?
C79 H79 0.9400 . ?
C80 C81 1.386(5) . ?
C80 H80 0.9400 . ?
C81 C82 1.377(4) . ?
C81 H81 0.9400 . ?
C82 C83 1.398(4) . ?
C82 H82 0.9400 . ?
C83 C84 1.436(4) . ?
C85 C86 1.466(4) . ?
C86 C91 1.367(4) . ?
C86 C87 1.424(4) . ?
C87 C88 1.434(4) . ?
C88 C89 1.424(4) . ?
C89 C90 1.364(4) . ?
C89 C92 1.479(4) . ?
C90 C91 1.410(4) . ?
C90 H90 0.9400 . ?
C91 H91 0.9400 . ?
C92 C97 1.386(4) . ?
C92 C93 1.390(4) . ?
C93 C94 1.373(5) . ?
C93 H93 0.9400 . ?
C94 C95 1.368(5) . ?
C94 H94 0.9400 . ?
C95 C96 1.371(5) . ?
C96 C97 1.403(5) . ?
C96 H96 0.9400 . ?
C97 H97 0.9400 . ?
C98 H98A 0.9700 . ?
C98 H98B 0.9700 . ?
C98 H98C 0.9700 . ?
C99 C100 1.374(4) . ?
C99 C104 1.386(4) . ?
C100 C101 1.399(4) . ?
C100 H100 0.9400 . ?
C101 C102 1.363(4) . ?
C101 H101 0.9400 . ?
C102 C103 1.372(4) . ?
C103 C104 1.380(4) . ?
C103 H103 0.9400 . ?
C104 H104 0.9400 . ?
C105 H10A 0.9700 . ?
C105 H10B 0.9700 . ?
C105 H10C 0.9700 . ?
C106 C119 1.373(4) . ?
C106 C107 1.446(4) . ?
C107 C108 1.411(5) . ?
C107 C112 1.422(4) . ?
C108 C109 1.377(4) . ?
C108 H108 0.9400 . ?
C109 C110 1.390(5) . ?
C109 H109 0.9400 . ?
C110 C111 1.379(5) . ?
C110 H110 0.9400 . ?
C111 C112 1.409(4) . ?
C111 H111 0.9400 . ?
C112 C113 1.461(4) . ?
C113 C114 1.402(4) . ?
C113 C118 1.418(4) . ?
C114 C115 1.374(5) . ?
C114 H114 0.9400 . ?
C115 C116 1.391(5) . ?
C115 H115 0.9400 . ?
C116 C117 1.358(5) . ?
C116 H116 0.9400 . ?
C117 C118 1.401(5) . ?
C117 H117 0.9400 . ?
C118 C119 1.423(5) . ?
C120 C121 1.462(4) . ?
C121 C126 1.364(5) . ?
C121 C122 1.433(4) . ?
C122 C123 1.430(4) . ?
C123 C124 1.426(4) . ?
C124 C125 1.375(4) . ?
C124 C127 1.477(4) . ?
C125 C126 1.413(4) . ?
C125 H125 0.9400 . ?
C126 H126 0.9400 . ?
C127 C132 1.383(4) . ?
C127 C128 1.398(4) . ?
C128 C129 1.366(4) . ?
C128 H128 0.9400 . ?
C129 C130 1.378(4) . ?
C129 H129 0.9400 . ?
C130 C131 1.370(5) . ?
C131 C132 1.386(4) . ?
C131 H131 0.9400 . ?
C132 H132 0.9400 . ?
C133 H13A 0.9700 . ?
C133 H13B 0.9700 . ?
C133 H13C 0.9700 . ?
C134 C135 1.375(4) . ?
C134 C139 1.381(4) . ?
C135 C136 1.402(5) . ?
C135 H135 0.9400 . ?
C136 C137 1.369(4) . ?
C136 H136 0.9400 . ?
C137 C138 1.382(5) . ?
C138 C139 1.383(5) . ?
C138 H138 0.9400 . ?
C139 H139 0.9400 . ?
C140 H14A 0.9700 . ?
C140 H14B 0.9700 . ?
C140 H14C 0.9700 . ?

loop_
_geom_torsion_atom_site_label_1
_geom_torsion_atom_site_label_2
_geom_torsion_atom_site_label_3
_geom_torsion_atom_site_label_4
_geom_torsion
_geom_torsion_site_symmetry_1
_geom_torsion_site_symmetry_2
_geom_torsion_site_symmetry_3
_geom_torsion_site_symmetry_4
_geom_torsion_publ_flag
N4 S1 N3 C17 0.51(18) . . . . ?
N3 S1 N4 C18 -0.58(18) . . . . ?
N8 S3 N7 C52 0.3(2) . . . . ?
N7 S3 N8 C53 0.6(2) . . . . ?
N12 S2 N11 C87 0.2(2) . . . . ?
N11 S2 N12 C88 -0.4(2) . . . . ?
N16 S4 N15 C122 -0.4(2) . . . . ?
N15 S4 N16 C123 0.2(3) . . . . ?
C15 N1 C1 C14 -0.7(3) . . . . ?
C29 N1 C1 C14 -164.5(2) . . . . ?
C15 N1 C1 C2 178.7(3) . . . . ?
C29 N1 C1 C2 14.9(4) . . . . ?
C14 C1 C2 C3 -178.6(3) . . . . ?
N1 C1 C2 C3 2.0(4) . . . . ?
C14 C1 C2 C7 1.0(4) . . . . ?
N1 C1 C2 C7 -178.3(2) . . . . ?
C7 C2 C3 C4 0.8(4) . . . . ?
C1 C2 C3 C4 -179.5(3) . . . . ?
C2 C3 C4 C5 1.4(5) . . . . ?
C3 C4 C5 C6 -1.5(5) . . . . ?
C4 C5 C6 C7 -0.6(5) . . . . ?
C5 C6 C7 C2 2.8(4) . . . . ?
C5 C6 C7 C8 -177.3(3) . . . . ?
C3 C2 C7 C6 -2.8(4) . . . . ?
C1 C2 C7 C6 177.5(2) . . . . ?
C3 C2 C7 C8 177.3(2) . . . . ?
C1 C2 C7 C8 -2.4(3) . . . . ?
C6 C7 C8 C13 -177.3(2) . . . . ?
C2 C7 C8 C13 2.6(4) . . . . ?
C6 C7 C8 C9 3.0(4) . . . . ?
C2 C7 C8 C9 -177.1(3) . . . . ?
C13 C8 C9 C10 2.1(4) . . . . ?
C7 C8 C9 C10 -178.2(3) . . . . ?
C8 C9 C10 C11 0.2(6) . . . . ?
C9 C10 C11 C12 -2.0(6) . . . . ?
C10 C11 C12 C13 1.4(6) . . . . ?
C11 C12 C13 C8 0.9(5) . . . . ?
C11 C12 C13 C14 179.7(3) . . . . ?
C9 C8 C13 C12 -2.6(4) . . . . ?
C7 C8 C13 C12 177.7(3) . . . . ?
C9 C8 C13 C14 178.6(2) . . . . ?
C7 C8 C13 C14 -1.2(4) . . . . ?
N1 C1 C14 N2 0.3(3) . . . . ?
C2 C1 C14 N2 -179.2(2) . . . . ?
N1 C1 C14 C13 179.8(2) . . . . ?
C2 C1 C14 C13 0.3(4) . . . . ?
C15 N2 C14 C1 0.3(3) . . . . ?
C15 N2 C14 C13 -179.2(2) . . . . ?
C12 C13 C14 C1 -179.1(3) . . . . ?
C8 C13 C14 C1 -0.2(4) . . . . ?
C12 C13 C14 N2 0.3(4) . . . . ?
C8 C13 C14 N2 179.2(2) . . . . ?
C14 N2 C15 N1 -0.8(3) . . . . ?
C14 N2 C15 C16 179.4(2) . . . . ?
C1 N1 C15 N2 1.0(3) . . . . ?
C29 N1 C15 N2 164.8(2) . . . . ?
C1 N1 C15 C16 -179.2(2) . . . . ?
C29 N1 C15 C16 -15.4(4) . . . . ?
N2 C15 C16 C21 139.6(3) . . . . ?
N1 C15 C16 C21 -40.1(4) . . . . ?
N2 C15 C16 C17 -39.0(4) . . . . ?
N1 C15 C16 C17 141.3(2) . . . . ?
S1 N3 C17 C16 -179.2(2) . . . . ?
S1 N3 C17 C18 -0.3(2) . . . . ?
C21 C16 C17 N3 -177.8(2) . . . . ?
C15 C16 C17 N3 0.9(4) . . . . ?
C21 C16 C17 C18 3.4(3) . . . . ?
C15 C16 C17 C18 -177.9(2) . . . . ?
S1 N4 C18 C19 -178.8(2) . . . . ?
S1 N4 C18 C17 0.5(2) . . . . ?
N3 C17 C18 N4 -0.1(3) . . . . ?
C16 C17 C18 N4 178.8(2) . . . . ?
N3 C17 C18 C19 179.2(2) . . . . ?
C16 C17 C18 C19 -1.8(3) . . . . ?
N4 C18 C19 C20 178.0(2) . . . . ?
C17 C18 C19 C20 -1.2(3) . . . . ?
N4 C18 C19 C22 -3.9(4) . . . . ?
C17 C18 C19 C22 176.8(2) . . . . ?
C18 C19 C20 C21 2.6(4) . . . . ?
C22 C19 C20 C21 -175.4(2) . . . . ?
C17 C16 C21 C20 -2.0(4) . . . . ?
C15 C16 C21 C20 179.3(2) . . . . ?
C19 C20 C21 C16 -1.1(4) . . . . ?
C20 C19 C22 C23 128.5(3) . . . . ?
C18 C19 C22 C23 -49.4(4) . . . . ?
C20 C19 C22 C27 -45.8(4) . . . . ?
C18 C19 C22 C27 136.3(3) . . . . ?
C27 C22 C23 C24 2.2(4) . . . . ?
C19 C22 C23 C24 -172.3(2) . . . . ?
C22 C23 C24 C25 -1.7(4) . . . . ?
C28 O2 C25 C26 175.9(4) . . . . ?
C28 O2 C25 C24 -5.2(5) . . . . ?
C23 C24 C25 O2 -179.4(3) . . . . ?
C23 C24 C25 C26 -0.6(5) . . . . ?
O2 C25 C26 C27 -179.0(3) . . . . ?
C24 C25 C26 C27 2.1(5) . . . . ?
C25 C26 C27 C22 -1.5(5) . . . . ?
C23 C22 C27 C26 -0.7(4) . . . . ?
C19 C22 C27 C26 173.9(3) . . . . ?
C15 N1 C29 C34 -77.0(3) . . . . ?
C1 N1 C29 C34 83.6(3) . . . . ?
C15 N1 C29 C30 104.9(3) . . . . ?
C1 N1 C29 C30 -94.5(3) . . . . ?
C34 C29 C30 C31 1.2(4) . . . . ?
N1 C29 C30 C31 179.3(3) . . . . ?
C29 C30 C31 C32 -0.7(6) . . . . ?
C35 O1 C32 C33 15.6(6) . . . . ?
C35 O1 C32 C31 -164.8(5) . . . . ?
C30 C31 C32 C33 -0.1(7) . . . . ?
C30 C31 C32 O1 -179.7(3) . . . . ?
O1 C32 C33 C34 179.9(4) . . . . ?
C31 C32 C33 C34 0.4(7) . . . . ?
C30 C29 C34 C33 -1.1(4) . . . . ?
N1 C29 C34 C33 -179.2(2) . . . . ?
C32 C33 C34 C29 0.2(5) . . . . ?
C50 N5 C36 C49 -0.1(2) . . . . ?
C64 N5 C36 C49 -177.7(2) . . . . ?
C50 N5 C36 C37 179.4(2) . . . . ?
C64 N5 C36 C37 1.8(4) . . . . ?
C49 C36 C37 C38 179.8(2) . . . . ?
N5 C36 C37 C38 0.4(4) . . . . ?
C49 C36 C37 C42 0.4(3) . . . . ?
N5 C36 C37 C42 -179.0(2) . . . . ?
C42 C37 C38 C39 1.3(4) . . . . ?
C36 C37 C38 C39 -178.1(2) . . . . ?
C37 C38 C39 C40 0.2(4) . . . . ?
C38 C39 C40 C41 -1.1(4) . . . . ?
C39 C40 C41 C42 0.6(4) . . . . ?
C40 C41 C42 C37 0.8(4) . . . . ?
C40 C41 C42 C43 -178.2(2) . . . . ?
C38 C37 C42 C41 -1.8(3) . . . . ?
C36 C37 C42 C41 177.7(2) . . . . ?
C38 C37 C42 C43 177.3(2) . . . . ?
C36 C37 C42 C43 -3.3(3) . . . . ?
C41 C42 C43 C44 4.4(4) . . . . ?
C37 C42 C43 C44 -174.6(2) . . . . ?
C41 C42 C43 C48 -177.2(2) . . . . ?
C37 C42 C43 C48 3.8(3) . . . . ?
C48 C43 C44 C45 0.2(4) . . . . ?
C42 C43 C44 C45 178.6(2) . . . . ?
C43 C44 C45 C46 0.7(4) . . . . ?
C44 C45 C46 C47 -0.2(4) . . . . ?
C45 C46 C47 C48 -1.1(4) . . . . ?
C46 C47 C48 C43 2.0(4) . . . . ?
C46 C47 C48 C49 -176.6(2) . . . . ?
C44 C43 C48 C47 -1.5(3) . . . . ?
C42 C43 C48 C47 -180.0(2) . . . . ?
C44 C43 C48 C49 177.1(2) . . . . ?
C42 C43 C48 C49 -1.3(3) . . . . ?
N5 C36 C49 N6 -0.2(3) . . . . ?
C37 C36 C49 N6 -179.8(2) . . . . ?
N5 C36 C49 C48 -178.4(2) . . . . ?
C37 C36 C49 C48 2.0(4) . . . . ?
C50 N6 C49 C36 0.5(3) . . . . ?
C50 N6 C49 C48 178.6(2) . . . . ?
C47 C48 C49 C36 177.1(2) . . . . ?
C43 C48 C49 C36 -1.5(3) . . . . ?
C47 C48 C49 N6 -0.8(4) . . . . ?
C43 C48 C49 N6 -179.4(2) . . . . ?
C49 N6 C50 N5 -0.6(3) . . . . ?
C49 N6 C50 C51 -179.1(2) . . . . ?
C36 N5 C50 N6 0.4(3) . . . . ?
C64 N5 C50 N6 178.1(2) . . . . ?
C36 N5 C50 C51 179.0(2) . . . . ?
C64 N5 C50 C51 -3.3(4) . . . . ?
N6 C50 C51 C56 93.4(3) . . . . ?
N5 C50 C51 C56 -84.9(3) . . . . ?
N6 C50 C51 C52 -83.0(3) . . . . ?
N5 C50 C51 C52 98.6(3) . . . . ?
S3 N7 C52 C51 178.9(2) . . . . ?
S3 N7 C52 C53 -1.0(3) . . . . ?
C56 C51 C52 N7 177.6(3) . . . . ?
C50 C51 C52 N7 -5.8(4) . . . . ?
C56 C51 C52 C53 -2.5(4) . . . . ?
C50 C51 C52 C53 174.1(2) . . . . ?
S3 N8 C53 C54 179.3(2) . . . . ?
S3 N8 C53 C52 -1.3(3) . . . . ?
N7 C52 C53 N8 1.6(3) . . . . ?
C51 C52 C53 N8 -178.4(2) . . . . ?
N7 C52 C53 C54 -179.0(2) . . . . ?
C51 C52 C53 C54 1.1(4) . . . . ?
N8 C53 C54 C55 -179.2(3) . . . . ?
C52 C53 C54 C55 1.4(4) . . . . ?
N8 C53 C54 C57 0.2(4) . . . . ?
C52 C53 C54 C57 -179.2(2) . . . . ?
C53 C54 C55 C56 -2.6(4) . . . . ?
C57 C54 C55 C56 178.1(3) . . . . ?
C52 C51 C56 C55 1.4(4) . . . . ?
C50 C51 C56 C55 -175.2(3) . . . . ?
C54 C55 C56 C51 1.2(5) . . . . ?
C55 C54 C57 C58 143.8(3) . . . . ?
C53 C54 C57 C58 -35.6(4) . . . . ?
C55 C54 C57 C62 -31.3(4) . . . . ?
C53 C54 C57 C62 149.4(3) . . . . ?
C62 C57 C58 C59 0.5(4) . . . . ?
C54 C57 C58 C59 -174.7(2) . . . . ?
C57 C58 C59 C60 -0.2(4) . . . . ?
C63 O4 C60 C61 -176.6(3) . . . . ?
C63 O4 C60 C59 2.7(4) . . . . ?
C58 C59 C60 O4 -179.2(3) . . . . ?
C58 C59 C60 C61 0.1(4) . . . . ?
O4 C60 C61 C62 179.0(3) . . . . ?
C59 C60 C61 C62 -0.4(5) . . . . ?
C60 C61 C62 C57 0.7(6) . . . . ?
C58 C57 C62 C61 -0.7(5) . . . . ?
C54 C57 C62 C61 174.6(3) . . . . ?
C50 N5 C64 C69 -88.7(3) . . . . ?
C36 N5 C64 C69 88.5(3) . . . . ?
C50 N5 C64 C65 91.1(3) . . . . ?
C36 N5 C64 C65 -91.7(3) . . . . ?
C69 C64 C65 C66 -1.8(4) . . . . ?
N5 C64 C65 C66 178.3(2) . . . . ?
C64 C65 C66 C67 -0.3(4) . . . . ?
C70 O3 C67 C68 1.1(5) . . . . ?
C70 O3 C67 C66 -178.3(4) . . . . ?
C65 C66 C67 C68 2.3(4) . . . . ?
C65 C66 C67 O3 -178.3(3) . . . . ?
O3 C67 C68 C69 178.6(3) . . . . ?
C66 C67 C68 C69 -2.1(4) . . . . ?
C65 C64 C69 C68 2.1(4) . . . . ?
N5 C64 C69 C68 -178.1(2) . . . . ?
C67 C68 C69 C64 -0.1(4) . . . . ?
C85 N9 C71 C84 -0.8(3) . . . . ?
C99 N9 C71 C84 -164.1(2) . . . . ?
C85 N9 C71 C72 177.7(2) . . . . ?
C99 N9 C71 C72 14.4(4) . . . . ?
C84 C71 C72 C73 179.9(2) . . . . ?
N9 C71 C72 C73 1.7(4) . . . . ?
C84 C71 C72 C77 0.2(4) . . . . ?
N9 C71 C72 C77 -178.1(2) . . . . ?
C77 C72 C73 C74 0.2(4) . . . . ?
C71 C72 C73 C74 -179.6(3) . . . . ?
C72 C73 C74 C75 -0.1(5) . . . . ?
C73 C74 C75 C76 -0.1(5) . . . . ?
C74 C75 C76 C77 0.1(5) . . . . ?
C75 C76 C77 C72 0.0(4) . . . . ?
C75 C76 C77 C78 179.9(3) . . . . ?
C73 C72 C77 C76 -0.1(4) . . . . ?
C71 C72 C77 C76 179.7(2) . . . . ?
C73 C72 C77 C78 180.0(2) . . . . ?
C71 C72 C77 C78 -0.2(3) . . . . ?
C76 C77 C78 C83 179.7(3) . . . . ?
C72 C77 C78 C83 -0.4(4) . . . . ?
C76 C77 C78 C79 -0.1(4) . . . . ?
C72 C77 C78 C79 179.8(3) . . . . ?
C83 C78 C79 C80 0.7(4) . . . . ?
C77 C78 C79 C80 -179.6(3) . . . . ?
C78 C79 C80 C81 -0.5(5) . . . . ?
C79 C80 C81 C82 0.0(5) . . . . ?
C80 C81 C82 C83 0.4(5) . . . . ?
C81 C82 C83 C78 -0.3(4) . . . . ?
C81 C82 C83 C84 178.5(3) . . . . ?
C79 C78 C83 C82 -0.3(4) . . . . ?
C77 C78 C83 C82 180.0(3) . . . . ?
C79 C78 C83 C84 -179.1(2) . . . . ?
C77 C78 C83 C84 1.1(4) . . . . ?
N9 C71 C84 N10 0.4(3) . . . . ?
C72 C71 C84 N10 -178.2(2) . . . . ?
N9 C71 C84 C83 179.2(2) . . . . ?
C72 C71 C84 C83 0.6(4) . . . . ?
C85 N10 C84 C71 0.1(3) . . . . ?
C85 N10 C84 C83 -178.6(2) . . . . ?
C82 C83 C84 C71 179.9(3) . . . . ?
C78 C83 C84 C71 -1.2(4) . . . . ?
C82 C83 C84 N10 -1.5(4) . . . . ?
C78 C83 C84 N10 177.4(2) . . . . ?
C84 N10 C85 N9 -0.6(3) . . . . ?
C84 N10 C85 C86 -179.8(2) . . . . ?
C71 N9 C85 N10 0.9(3) . . . . ?
C99 N9 C85 N10 164.8(2) . . . . ?
C71 N9 C85 C86 -180.0(2) . . . . ?
C99 N9 C85 C86 -16.0(4) . . . . ?
N10 C85 C86 C91 -51.2(4) . . . . ?
N9 C85 C86 C91 129.8(3) . . . . ?
N10 C85 C86 C87 123.1(3) . . . . ?
N9 C85 C86 C87 -55.9(4) . . . . ?
S2 N11 C87 C86 -176.0(2) . . . . ?
S2 N11 C87 C88 0.0(3) . . . . ?
C91 C86 C87 N11 176.2(3) . . . . ?
C85 C86 C87 N11 1.6(4) . . . . ?
C91 C86 C87 C88 0.4(4) . . . . ?
C85 C86 C87 C88 -174.2(2) . . . . ?
S2 N12 C88 C89 177.1(2) . . . . ?
S2 N12 C88 C87 0.4(3) . . . . ?
N11 C87 C88 N12 -0.3(3) . . . . ?
C86 C87 C88 N12 176.0(2) . . . . ?
N11 C87 C88 C89 -177.2(2) . . . . ?
C86 C87 C88 C89 -0.9(4) . . . . ?
N12 C88 C89 C90 -175.8(3) . . . . ?
C87 C88 C89 C90 0.6(4) . . . . ?
N12 C88 C89 C92 1.4(4) . . . . ?
C87 C88 C89 C92 177.8(2) . . . . ?
C88 C89 C90 C91 0.1(4) . . . . ?
C92 C89 C90 C91 -177.1(3) . . . . ?
C87 C86 C91 C90 0.3(4) . . . . ?
C85 C86 C91 C90 174.9(3) . . . . ?
C89 C90 C91 C86 -0.6(5) . . . . ?
C90 C89 C92 C97 46.7(4) . . . . ?
C88 C89 C92 C97 -130.3(3) . . . . ?
C90 C89 C92 C93 -135.5(3) . . . . ?
C88 C89 C92 C93 47.5(4) . . . . ?
C97 C92 C93 C94 -0.3(5) . . . . ?
C89 C92 C93 C94 -178.1(3) . . . . ?
C92 C93 C94 C95 1.7(5) . . . . ?
C93 C94 C95 C96 -2.1(5) . . . . ?
C93 C94 C95 O6 177.7(3) . . . . ?
C98 O6 C95 C94 -169.2(4) . . . . ?
C98 O6 C95 C96 10.6(6) . . . . ?
C94 C95 C96 C97 1.1(6) . . . . ?
O6 C95 C96 C97 -178.7(3) . . . . ?
C93 C92 C97 C96 -0.7(5) . . . . ?
C89 C92 C97 C96 177.1(3) . . . . ?
C95 C96 C97 C92 0.3(5) . . . . ?
C85 N9 C99 C100 108.8(3) . . . . ?
C71 N9 C99 C100 -90.7(3) . . . . ?
C85 N9 C99 C104 -72.6(3) . . . . ?
C71 N9 C99 C104 87.9(3) . . . . ?
C104 C99 C100 C101 -1.1(4) . . . . ?
N9 C99 C100 C101 177.5(2) . . . . ?
C99 C100 C101 C102 0.5(4) . . . . ?
C100 C101 C102 C103 0.2(5) . . . . ?
C100 C101 C102 O5 -178.8(3) . . . . ?
C105 O5 C102 C101 -4.3(5) . . . . ?
C105 O5 C102 C103 176.6(3) . . . . ?
C101 C102 C103 C104 -0.3(5) . . . . ?
O5 C102 C103 C104 178.8(3) . . . . ?
C102 C103 C104 C99 -0.3(5) . . . . ?
C100 C99 C104 C103 1.0(4) . . . . ?
N9 C99 C104 C103 -177.6(3) . . . . ?
C120 N13 C106 C119 0.8(3) . . . . ?
C134 N13 C106 C119 178.3(3) . . . . ?
C120 N13 C106 C107 -177.8(3) . . . . ?
C134 N13 C106 C107 -0.2(5) . . . . ?
C119 C106 C107 C108 -178.0(3) . . . . ?
N13 C106 C107 C108 0.4(5) . . . . ?
C119 C106 C107 C112 2.1(4) . . . . ?
N13 C106 C107 C112 -179.6(3) . . . . ?
C112 C107 C108 C109 -0.1(5) . . . . ?
C106 C107 C108 C109 180.0(3) . . . . ?
C107 C108 C109 C110 -1.3(6) . . . . ?
C108 C109 C110 C111 1.7(6) . . . . ?
C109 C110 C111 C112 -0.8(5) . . . . ?
C110 C111 C112 C107 -0.6(4) . . . . ?
C110 C111 C112 C113 177.8(3) . . . . ?
C108 C107 C112 C111 1.0(4) . . . . ?
C106 C107 C112 C111 -179.0(3) . . . . ?
C108 C107 C112 C113 -177.4(3) . . . . ?
C106 C107 C112 C113 2.6(4) . . . . ?
C111 C112 C113 C114 -4.9(4) . . . . ?
C107 C112 C113 C114 173.5(3) . . . . ?
C111 C112 C113 C118 176.6(3) . . . . ?
C107 C112 C113 C118 -5.0(4) . . . . ?
C118 C113 C114 C115 -0.6(5) . . . . ?
C112 C113 C114 C115 -179.1(3) . . . . ?
C113 C114 C115 C116 -0.7(5) . . . . ?
C114 C115 C116 C117 1.0(6) . . . . ?
C115 C116 C117 C118 0.1(6) . . . . ?
C116 C117 C118 C113 -1.4(5) . . . . ?
C116 C117 C118 C119 175.9(4) . . . . ?
C114 C113 C118 C117 1.6(4) . . . . ?
C112 C113 C118 C117 -179.8(3) . . . . ?
C114 C113 C118 C119 -175.8(3) . . . . ?
C112 C113 C118 C119 2.8(4) . . . . ?
N13 C106 C119 N14 -0.9(3) . . . . ?
C107 C106 C119 N14 177.9(3) . . . . ?
N13 C106 C119 C118 176.9(3) . . . . ?
C107 C106 C119 C118 -4.4(5) . . . . ?
C120 N14 C119 C106 0.5(4) . . . . ?
C120 N14 C119 C118 -177.1(3) . . . . ?
C117 C118 C119 C106 -175.6(3) . . . . ?
C113 C118 C119 C106 1.8(5) . . . . ?
C117 C118 C119 N14 1.8(5) . . . . ?
C113 C118 C119 N14 179.2(3) . . . . ?
C119 N14 C120 N13 0.0(3) . . . . ?
C119 N14 C120 C121 176.6(3) . . . . ?
C106 N13 C120 N14 -0.5(3) . . . . ?
C134 N13 C120 N14 -178.2(3) . . . . ?
C106 N13 C120 C121 -177.2(3) . . . . ?
C134 N13 C120 C121 5.2(4) . . . . ?
N14 C120 C121 C126 -115.6(4) . . . . ?
N13 C120 C121 C126 60.7(4) . . . . ?
N14 C120 C121 C122 60.7(4) . . . . ?
N13 C120 C121 C122 -123.0(3) . . . . ?
S4 N15 C122 C123 0.4(3) . . . . ?
S4 N15 C122 C121 -179.7(3) . . . . ?
C126 C121 C122 N15 -179.1(3) . . . . ?
C120 C121 C122 N15 4.4(5) . . . . ?
C126 C121 C122 C123 0.8(4) . . . . ?
C120 C121 C122 C123 -175.7(3) . . . . ?
S4 N16 C123 C124 179.2(2) . . . . ?
S4 N16 C123 C122 0.0(3) . . . . ?
N15 C122 C123 N16 -0.3(4) . . . . ?
C121 C122 C123 N16 179.8(3) . . . . ?
N15 C122 C123 C124 -179.6(3) . . . . ?
C121 C122 C123 C124 0.5(4) . . . . ?
N16 C123 C124 C125 179.5(3) . . . . ?
C122 C123 C124 C125 -1.3(4) . . . . ?
N16 C123 C124 C127 -0.1(5) . . . . ?
C122 C123 C124 C127 179.1(3) . . . . ?
C123 C124 C125 C126 0.7(5) . . . . ?
C127 C124 C125 C126 -179.7(3) . . . . ?
C122 C121 C126 C125 -1.4(5) . . . . ?
C120 C121 C126 C125 175.1(3) . . . . ?
C124 C125 C126 C121 0.6(5) . . . . ?
C125 C124 C127 C132 39.2(4) . . . . ?
C123 C124 C127 C132 -141.2(3) . . . . ?
C125 C124 C127 C128 -138.7(3) . . . . ?
C123 C124 C127 C128 40.9(4) . . . . ?
C132 C127 C128 C129 -0.1(5) . . . . ?
C124 C127 C128 C129 177.9(3) . . . . ?
C127 C128 C129 C130 0.1(5) . . . . ?
C133 O8 C130 C131 -9.0(6) . . . . ?
C133 O8 C130 C129 172.7(4) . . . . ?
C128 C129 C130 C131 -0.2(5) . . . . ?
C128 C129 C130 O8 178.2(3) . . . . ?
O8 C130 C131 C132 -177.8(3) . . . . ?
C129 C130 C131 C132 0.4(5) . . . . ?
C128 C127 C132 C131 0.3(5) . . . . ?
C124 C127 C132 C131 -177.7(3) . . . . ?
C130 C131 C132 C127 -0.5(5) . . . . ?
C120 N13 C134 C135 71.3(4) . . . . ?
C106 N13 C134 C135 -105.8(3) . . . . ?
C120 N13 C134 C139 -107.9(3) . . . . ?
C106 N13 C134 C139 75.0(4) . . . . ?
C139 C134 C135 C136 -1.1(4) . . . . ?
N13 C134 C135 C136 179.7(2) . . . . ?
C134 C135 C136 C137 -2.0(4) . . . . ?
C135 C136 C137 O7 -176.2(3) . . . . ?
C135 C136 C137 C138 4.2(4) . . . . ?
C140 O7 C137 C136 2.4(4) . . . . ?
C140 O7 C137 C138 -178.0(3) . . . . ?
C136 C137 C138 C139 -3.3(5) . . . . ?
O7 C137 C138 C139 177.1(3) . . . . ?
C135 C134 C139 C138 2.0(4) . . . . ?
N13 C134 C139 C138 -178.8(3) . . . . ?
C137 C138 C139 C134 0.2(5) . . . . ?
